data_4026548
loop_
_publ_author_name
'Katerina Kogan'
'Silvio E. Biali'

_publ_section_title
;
 Conformationally Restricted Calix[8]arenes Substituted at All Methylene
 Bridges
;
_journal_name_full 'Journal of Organic Chemistry'
_journal_page_first 7240
_journal_page_last 7244
_journal_paper_doi 10.1021/jo2009643
_journal_volume 76
_journal_year 2011
_chemical_formula_moiety 'C160 H192 O8, 2.5(C2 H3 N), 3(C H Cl3)'
_chemical_formula_sum 'C168 H202.5 Cl9 N2.5 O8'
_chemical_formula_weight 2703.88
_chemical_name_systematic
;
 ?
;
_space_group_IT_number 14
_symmetry_cell_setting monoclinic
_symmetry_space_group_name_Hall '-P 2yn'
_symmetry_space_group_name_H-M 'P 1 21/n 1'
_atom_sites_solution_hydrogens geom
_atom_sites_solution_primary direct
_atom_sites_solution_secondary difmap
_audit_creation_method SHELXL-97
_cell_angle_alpha 90.00
_cell_angle_beta 90.3920(10)
_cell_angle_gamma 90.00
_cell_formula_units_Z 4
_cell_length_a 23.8379(15)
_cell_length_b 22.2455(14)
_cell_length_c 31.724(2)
_cell_measurement_temperature 173(2)
_cell_volume 16822.4(18)
_computing_cell_refinement 'Bruker SMART'
_computing_data_collection 'Bruker SMART'
_computing_data_reduction 'Bruker SAINT'
_computing_molecular_graphics 'Bruker SHELXTL'
_computing_publication_material 'Bruker SHELXTL'
_computing_structure_refinement 'SHELXL-97 (Sheldrick, 1997)'
_computing_structure_solution 'SHELXS-97 (Sheldrick, 1990)'
_diffrn_ambient_temperature 173(2)
_diffrn_measured_fraction_theta_full 0.999
_diffrn_measured_fraction_theta_max 0.999
_diffrn_measurement_device_type 'CCD area detector'
_diffrn_measurement_method 'phi and omega scans'
_diffrn_radiation_monochromator graphite
_diffrn_radiation_source 'fine-focus sealed tube'
_diffrn_radiation_type MoK\a
_diffrn_radiation_wavelength 0.71073
_diffrn_reflns_av_R_equivalents 0.0953
_diffrn_reflns_av_sigmaI/netI 0.0872
_diffrn_reflns_limit_h_max 30
_diffrn_reflns_limit_h_min -30
_diffrn_reflns_limit_k_max 28
_diffrn_reflns_limit_k_min -28
_diffrn_reflns_limit_l_max 40
_diffrn_reflns_limit_l_min -40
_diffrn_reflns_number 183260
_diffrn_reflns_theta_full 27.00
_diffrn_reflns_theta_max 27.00
_diffrn_reflns_theta_min 1.40
_exptl_absorpt_coefficient_mu 0.201
_exptl_absorpt_correction_type none
_exptl_crystal_colour colorless
_exptl_crystal_density_diffrn 1.068
_exptl_crystal_description shapeless
_exptl_crystal_F_000 5780
_exptl_crystal_size_max 0.60
_exptl_crystal_size_mid 0.40
_exptl_crystal_size_min 0.34
_refine_diff_density_max 2.335
_refine_diff_density_min -1.145
_refine_diff_density_rms 0.135
_refine_ls_extinction_method none
_refine_ls_goodness_of_fit_ref 1.289
_refine_ls_hydrogen_treatment constr
_refine_ls_matrix_type fullcycle
_refine_ls_number_parameters 1783
_refine_ls_number_reflns 36742
_refine_ls_number_restraints 0
_refine_ls_restrained_S_all 1.289
_refine_ls_R_factor_all 0.2365
_refine_ls_R_factor_gt 0.1410
_refine_ls_shift/su_max 0.022
_refine_ls_shift/su_mean 0.002
_refine_ls_structure_factor_coef Fsqd
_refine_ls_weighting_details 'calc w=1/[\s^2^(Fo^2^)+(0.2000P)^2^+0.0000P] where P=(Fo^2^+2Fc^2^)/3'
_refine_ls_weighting_scheme calc
_refine_ls_wR_factor_gt 0.3818
_refine_ls_wR_factor_ref 0.4208
_reflns_number_gt 16805
_reflns_number_total 36742
_reflns_threshold_expression >2sigma(I)
_cod_data_source_file jo2009643_si_001_2.cif
_cod_data_source_block katya25m
_cod_original_cell_volume 16822.3(18)
_cod_original_formula_sum 'C168 H202.50 Cl9 N2.50 O8'
_cod_database_code 4026548

loop_
_symmetry_equiv_pos_as_xyz
'x, y, z'
'-x+1/2, y+1/2, -z+1/2'
'-x, -y, -z'
'x-1/2, -y-1/2, z-1/2'

loop_
_atom_site_label
_atom_site_type_symbol
_atom_site_fract_x
_atom_site_fract_y
_atom_site_fract_z
_atom_site_U_iso_or_equiv
_atom_site_adp_type
_atom_site_occupancy
_atom_site_symmetry_multiplicity
_atom_site_calc_flag
_atom_site_refinement_flags
C1 C 0.41190(18) 0.72129(19) 0.43408(14) 0.0359(10) Uani 1 1 d .
C2 C 0.40260(18) 0.77603(19) 0.41446(14) 0.0339(10) Uani 1 1 d .
C3 C 0.3766(2) 0.8214(2) 0.43855(14) 0.0396(11) Uani 1 1 d .
H3 H 0.3702 0.8597 0.4262 0.047 Uiso 1 1 calc R
C4 C 0.3602(2) 0.8114(2) 0.47997(14) 0.0437(12) Uani 1 1 d .
C5 C 0.36919(19) 0.75590(19) 0.49742(14) 0.0371(11) Uani 1 1 d .
H5 H 0.3577 0.7489 0.5256 0.044 Uiso 1 1 calc R
C6 C 0.39491(18) 0.70899(19) 0.47496(14) 0.0359(10) Uani 1 1 d .
C7 C 0.40129(19) 0.64577(19) 0.49261(14) 0.0378(11) Uani 1 1 d .
H7 H 0.4400 0.6322 0.4852 0.045 Uiso 1 1 calc R
C8 C 0.44515(19) 0.6393(2) 0.56510(15) 0.0389(11) Uani 1 1 d .
C9 C 0.39699(18) 0.64181(19) 0.54002(14) 0.0342(10) Uani 1 1 d .
C10 C 0.34495(19) 0.64053(19) 0.56009(14) 0.0356(10) Uani 1 1 d .
H10 H 0.3119 0.6425 0.5433 0.043 Uiso 1 1 calc R
C11 C 0.33950(19) 0.6365(2) 0.60362(14) 0.0375(11) Uani 1 1 d .
C12 C 0.38940(19) 0.6319(2) 0.62726(15) 0.0399(11) Uani 1 1 d .
H12 H 0.3870 0.6278 0.6570 0.048 Uiso 1 1 calc R
C13 C 0.44136(19) 0.63328(19) 0.60902(15) 0.0385(11) Uani 1 1 d .
C14 C 0.4952(2) 0.6264(2) 0.63570(15) 0.0433(12) Uani 1 1 d .
H14 H 0.5239 0.6068 0.6174 0.052 Uiso 1 1 calc R
C15 C 0.57578(19) 0.6910(2) 0.65860(15) 0.0402(11) Uani 1 1 d .
C16 C 0.51860(19) 0.6870(2) 0.64872(14) 0.0395(11) Uani 1 1 d .
C17 C 0.48526(19) 0.7364(2) 0.65558(15) 0.0420(11) Uani 1 1 d .
H17 H 0.4467 0.7344 0.6479 0.050 Uiso 1 1 calc R
C18 C 0.5061(2) 0.7894(2) 0.67345(15) 0.0437(12) Uani 1 1 d .
C19 C 0.5625(2) 0.7911(2) 0.68440(15) 0.0454(12) Uani 1 1 d .
H19 H 0.5771 0.8264 0.6972 0.054 Uiso 1 1 calc R
C20 C 0.59857(18) 0.7429(2) 0.67724(15) 0.0397(11) Uani 1 1 d .
C21 C 0.65954(19) 0.7450(2) 0.69034(14) 0.0389(11) Uani 1 1 d .
H21 H 0.6736 0.7027 0.6904 0.047 Uiso 1 1 calc R
C22 C 0.75337(18) 0.76684(19) 0.65772(13) 0.0332(10) Uani 1 1 d .
C23 C 0.69680(18) 0.7806(2) 0.65996(14) 0.0373(11) Uani 1 1 d .
C24 C 0.6753(2) 0.8239(2) 0.63275(16) 0.0516(13) Uani 1 1 d .
H24 H 0.6363 0.8325 0.6334 0.062 Uiso 1 1 calc R
C25 C 0.7090(2) 0.8552(3) 0.60457(16) 0.0571(15) Uani 1 1 d .
C26 C 0.7639(2) 0.8378(2) 0.60174(15) 0.0467(12) Uani 1 1 d .
H26 H 0.7866 0.8563 0.5809 0.056 Uiso 1 1 calc R
C27 C 0.7882(2) 0.7946(2) 0.62776(13) 0.0382(11) Uani 1 1 d .
C28 C 0.84865(19) 0.7763(2) 0.62257(14) 0.0401(11) Uani 1 1 d .
H28 H 0.8523 0.7349 0.6346 0.048 Uiso 1 1 calc R
C29 C 0.85320(19) 0.7183(2) 0.55413(14) 0.0388(11) Uani 1 1 d .
C30 C 0.86341(19) 0.7717(2) 0.57638(15) 0.0405(11) Uani 1 1 d .
C31 C 0.8873(2) 0.8192(2) 0.55493(16) 0.0476(12) Uani 1 1 d .
H31 H 0.8953 0.8553 0.5698 0.057 Uiso 1 1 calc R
C32 C 0.9003(2) 0.8158(2) 0.51193(15) 0.0470(12) Uani 1 1 d .
C33 C 0.8910(2) 0.7612(2) 0.49169(15) 0.0454(12) Uani 1 1 d .
H33 H 0.9007 0.7576 0.4628 0.054 Uiso 1 1 calc R
C34 C 0.86812(18) 0.7114(2) 0.51205(14) 0.0385(11) Uani 1 1 d .
C35 C 0.8605(2) 0.6506(2) 0.49051(14) 0.0409(11) Uani 1 1 d .
H35 H 0.8207 0.6384 0.4955 0.049 Uiso 1 1 calc R
C36 C 0.82198(18) 0.6568(2) 0.41583(15) 0.0374(11) Uani 1 1 d .
C37 C 0.86728(18) 0.6546(2) 0.44285(15) 0.0381(11) Uani 1 1 d .
C38 C 0.92148(19) 0.6561(2) 0.42566(15) 0.0417(11) Uani 1 1 d .
H38 H 0.9530 0.6540 0.4441 0.050 Uiso 1 1 calc R
C39 C 0.93019(19) 0.6604(2) 0.38265(14) 0.0404(11) Uani 1 1 d .
C40 C 0.8826(2) 0.6601(2) 0.35612(15) 0.0419(11) Uani 1 1 d .
H40 H 0.8876 0.6622 0.3265 0.050 Uiso 1 1 calc R
C41 C 0.82886(18) 0.6568(2) 0.37212(14) 0.0370(10) Uani 1 1 d .
C42 C 0.77799(19) 0.6508(2) 0.34258(15) 0.0416(11) Uani 1 1 d .
H42 H 0.7491 0.6273 0.3583 0.050 Uiso 1 1 calc R
C43 C 0.69438(18) 0.7171(2) 0.32286(15) 0.0375(11) Uani 1 1 d .
C44 C 0.75133(18) 0.7123(2) 0.33214(14) 0.0369(10) Uani 1 1 d .
C45 C 0.78434(19) 0.7633(2) 0.32922(15) 0.0439(12) Uani 1 1 d .
H45 H 0.8231 0.7606 0.3361 0.053 Uiso 1 1 calc R
C46 C 0.7626(2) 0.8182(2) 0.31669(17) 0.0487(13) Uani 1 1 d .
C47 C 0.7057(2) 0.8210(2) 0.30624(16) 0.0468(12) Uani 1 1 d .
H47 H 0.6904 0.8581 0.2968 0.056 Uiso 1 1 calc R
C48 C 0.67081(19) 0.7711(2) 0.30921(15) 0.0415(11) Uani 1 1 d .
C49 C 0.60858(18) 0.7755(2) 0.29708(14) 0.0404(11) Uani 1 1 d .
H49 H 0.5953 0.7338 0.2907 0.048 Uiso 1 1 calc R
C50 C 0.51600(18) 0.78286(19) 0.33459(14) 0.0351(10) Uani 1 1 d .
C51 C 0.57218(18) 0.7997(2) 0.33190(14) 0.0364(10) Uani 1 1 d .
C52 C 0.5920(2) 0.8425(2) 0.36059(16) 0.0516(13) Uani 1 1 d .
H52 H 0.6302 0.8544 0.3593 0.062 Uiso 1 1 calc R
C53 C 0.5574(2) 0.8686(2) 0.39120(15) 0.0486(13) Uani 1 1 d .
C54 C 0.5028(2) 0.8484(2) 0.39360(15) 0.0451(12) Uani 1 1 d .
H54 H 0.4793 0.8642 0.4150 0.054 Uiso 1 1 calc R
C55 C 0.48070(18) 0.80552(19) 0.36565(13) 0.0337(10) Uani 1 1 d .
C56 C 0.41955(18) 0.7865(2) 0.36920(13) 0.0342(10) Uani 1 1 d .
H56 H 0.4161 0.7469 0.3544 0.041 Uiso 1 1 calc R
C57 C 0.4959(2) 0.6712(3) 0.4139(2) 0.0679(18) Uani 1 1 d .
H57A H 0.5115 0.7119 0.4160 0.102 Uiso 1 1 calc R
H57B H 0.5108 0.6513 0.3888 0.102 Uiso 1 1 calc R
H57C H 0.5065 0.6481 0.4390 0.102 Uiso 1 1 calc R
C58 C 0.3309(3) 0.8625(2) 0.50476(16) 0.0627(17) Uani 1 1 d .
C59 C 0.3688(5) 0.9176(4) 0.5025(3) 0.154(5) Uani 1 1 d .
H59A H 0.3484 0.9529 0.5127 0.231 Uiso 1 1 calc R
H59B H 0.3801 0.9243 0.4732 0.231 Uiso 1 1 calc R
H59C H 0.4022 0.9111 0.5201 0.231 Uiso 1 1 calc R
C60 C 0.2785(6) 0.8798(6) 0.4819(3) 0.201(7) Uani 1 1 d .
H60A H 0.2577 0.8435 0.4739 0.302 Uiso 1 1 calc R
H60B H 0.2882 0.9026 0.4565 0.302 Uiso 1 1 calc R
H60C H 0.2552 0.9047 0.5002 0.302 Uiso 1 1 calc R
C61 C 0.3205(5) 0.8476(4) 0.5484(2) 0.154(5) Uani 1 1 d .
H61A H 0.3247 0.8837 0.5658 0.232 Uiso 1 1 calc R
H61B H 0.3475 0.8171 0.5578 0.232 Uiso 1 1 calc R
H61C H 0.2824 0.8318 0.5512 0.232 Uiso 1 1 calc R
C62 C 0.3609(2) 0.6023(2) 0.47108(14) 0.0423(12) Uani 1 1 d .
C63 C 0.3085(2) 0.6198(2) 0.45700(15) 0.0467(12) Uani 1 1 d .
H63 H 0.2978 0.6607 0.4601 0.056 Uiso 1 1 calc R
C64 C 0.2705(3) 0.5799(3) 0.43833(17) 0.0634(16) Uani 1 1 d .
C65 C 0.2879(3) 0.5216(3) 0.43419(18) 0.0717(19) Uani 1 1 d .
H65 H 0.2632 0.4935 0.4213 0.086 Uiso 1 1 calc R
C66 C 0.3378(3) 0.5024(3) 0.44741(19) 0.075(2) Uani 1 1 d .
H66 H 0.3473 0.4612 0.4439 0.090 Uiso 1 1 calc R
C67 C 0.3767(2) 0.5411(2) 0.46634(18) 0.0563(14) Uani 1 1 d .
C68 C 0.2143(3) 0.6020(3) 0.4223(2) 0.089(2) Uani 1 1 d .
H68A H 0.1842 0.5802 0.4366 0.134 Uiso 1 1 calc R
H68B H 0.2116 0.5952 0.3919 0.134 Uiso 1 1 calc R
H68C H 0.2108 0.6451 0.4282 0.134 Uiso 1 1 calc R
C69 C 0.4336(3) 0.5189(2) 0.4813(2) 0.081(2) Uani 1 1 d .
H69A H 0.4360 0.4753 0.4773 0.122 Uiso 1 1 calc R
H69B H 0.4384 0.5284 0.5113 0.122 Uiso 1 1 calc R
H69C H 0.4631 0.5387 0.4651 0.122 Uiso 1 1 calc R
C70 C 0.5196(2) 0.6968(2) 0.53791(18) 0.0563(14) Uani 1 1 d .
H70A H 0.4919 0.7200 0.5217 0.084 Uiso 1 1 calc R
H70B H 0.5542 0.6932 0.5217 0.084 Uiso 1 1 calc R
H70C H 0.5275 0.7175 0.5646 0.084 Uiso 1 1 calc R
C71 C 0.2835(2) 0.6401(3) 0.62541(16) 0.0533(14) Uani 1 1 d .
C72 C 0.2354(2) 0.6230(3) 0.59634(18) 0.0682(17) Uani 1 1 d .
H72A H 0.2299 0.6547 0.5752 0.102 Uiso 1 1 calc R
H72B H 0.2011 0.6183 0.6128 0.102 Uiso 1 1 calc R
H72C H 0.2442 0.5851 0.5822 0.102 Uiso 1 1 calc R
C73 C 0.2814(3) 0.5912(4) 0.6624(2) 0.097(3) Uani 1 1 d .
H73A H 0.2851 0.5509 0.6504 0.145 Uiso 1 1 calc R
H73B H 0.2455 0.5944 0.6772 0.145 Uiso 1 1 calc R
H73C H 0.3123 0.5985 0.6823 0.145 Uiso 1 1 calc R
C74 C 0.2762(3) 0.7020(3) 0.6439(3) 0.122(4) Uani 1 1 d .
H74A H 0.3114 0.7149 0.6572 0.183 Uiso 1 1 calc R
H74B H 0.2464 0.7011 0.6650 0.183 Uiso 1 1 calc R
H74C H 0.2660 0.7303 0.6215 0.183 Uiso 1 1 calc R
C75 C 0.4873(2) 0.5859(3) 0.6738(2) 0.0675(18) Uani 1 1 d .
C76 C 0.4765(3) 0.5277(3) 0.6707(3) 0.098(3) Uani 1 1 d .
C77 C 0.4725(4) 0.4893(5) 0.7034(5) 0.185(7) Uani 1 1 d .
H77 H 0.4688 0.4472 0.6994 0.221 Uiso 1 1 calc R
C78 C 0.4742(3) 0.5165(6) 0.7458(4) 0.169(7) Uani 1 1 d .
H78 H 0.4686 0.4920 0.7699 0.203 Uiso 1 1 calc R
C79 C 0.4837(3) 0.5757(5) 0.7508(3) 0.120(4) Uani 1 1 d .
C80 C 0.4898(2) 0.6106(4) 0.71560(19) 0.078(2) Uani 1 1 d .
H80 H 0.4959 0.6526 0.7189 0.093 Uiso 1 1 calc R
C81 C 0.4768(4) 0.4974(3) 0.6262(4) 0.139(4) Uani 1 1 d .
H81A H 0.4486 0.5167 0.6081 0.209 Uiso 1 1 calc R
H81B H 0.4679 0.4546 0.6291 0.209 Uiso 1 1 calc R
H81C H 0.5140 0.5019 0.6136 0.209 Uiso 1 1 calc R
C82 C 0.4914(4) 0.6066(6) 0.7958(3) 0.150(5) Uani 1 1 d .
H82A H 0.4596 0.5961 0.8138 0.224 Uiso 1 1 calc R
H82B H 0.4930 0.6504 0.7924 0.224 Uiso 1 1 calc R
H82C H 0.5263 0.5924 0.8090 0.224 Uiso 1 1 calc R
C83 C 0.6391(2) 0.6420(2) 0.61431(17) 0.0542(14) Uani 1 1 d .
H83A H 0.6123 0.6401 0.5908 0.081 Uiso 1 1 calc R
H83B H 0.6646 0.6074 0.6129 0.081 Uiso 1 1 calc R
H83C H 0.6608 0.6793 0.6125 0.081 Uiso 1 1 calc R
C84 C 0.4650(2) 0.8419(3) 0.68252(18) 0.0581(15) Uani 1 1 d .
C85 C 0.4307(3) 0.8553(3) 0.6443(2) 0.0784(19) Uani 1 1 d .
H85A H 0.4554 0.8681 0.6214 0.118 Uiso 1 1 calc R
H85B H 0.4041 0.8876 0.6507 0.118 Uiso 1 1 calc R
H85C H 0.4101 0.8192 0.6358 0.118 Uiso 1 1 calc R
C86 C 0.4247(3) 0.8205(4) 0.7179(2) 0.095(2) Uani 1 1 d .
H86A H 0.4019 0.8544 0.7275 0.143 Uiso 1 1 calc R
H86B H 0.4468 0.8048 0.7416 0.143 Uiso 1 1 calc R
H86C H 0.4002 0.7888 0.7069 0.143 Uiso 1 1 calc R
C87 C 0.4971(3) 0.8993(3) 0.6974(3) 0.108(3) Uani 1 1 d .
H87A H 0.5285 0.9070 0.6784 0.162 Uiso 1 1 calc R
H87B H 0.5113 0.8932 0.7261 0.162 Uiso 1 1 calc R
H87C H 0.4715 0.9338 0.6970 0.162 Uiso 1 1 calc R
C88 C 0.66216(18) 0.7674(2) 0.73638(14) 0.0404(11) Uani 1 1 d .
C89 C 0.65283(19) 0.7264(2) 0.76933(15) 0.0475(13) Uani 1 1 d .
C90 C 0.6517(2) 0.7486(3) 0.81015(17) 0.0608(16) Uani 1 1 d .
H90 H 0.6464 0.7218 0.8331 0.073 Uiso 1 1 calc R
C91 C 0.6582(2) 0.8104(3) 0.81787(17) 0.0573(15) Uani 1 1 d .
H91 H 0.6570 0.8246 0.8461 0.069 Uiso 1 1 calc R
C92 C 0.6660(2) 0.8502(2) 0.78635(16) 0.0502(13) Uani 1 1 d .
C93 C 0.6693(2) 0.8271(2) 0.74471(15) 0.0473(12) Uani 1 1 d .
H93 H 0.6767 0.8539 0.7221 0.057 Uiso 1 1 calc R
C94 C 0.6451(3) 0.6598(3) 0.76181(19) 0.0646(16) Uani 1 1 d .
H94A H 0.6387 0.6395 0.7888 0.097 Uiso 1 1 calc R
H94B H 0.6788 0.6433 0.7486 0.097 Uiso 1 1 calc R
H94C H 0.6127 0.6533 0.7431 0.097 Uiso 1 1 calc R
C95 C 0.6676(3) 0.9161(3) 0.7943(2) 0.081(2) Uani 1 1 d .
H95A H 0.6298 0.9329 0.7910 0.122 Uiso 1 1 calc R
H95B H 0.6929 0.9353 0.7741 0.122 Uiso 1 1 calc R
H95C H 0.6812 0.9236 0.8230 0.122 Uiso 1 1 calc R
C96 C 0.8026(2) 0.7441(3) 0.72105(15) 0.0502(13) Uani 1 1 d .
H96A H 0.8390 0.7614 0.7136 0.075 Uiso 1 1 calc R
H96B H 0.8082 0.7108 0.7409 0.075 Uiso 1 1 calc R
H96C H 0.7792 0.7750 0.7341 0.075 Uiso 1 1 calc R
C97 C 0.6866(3) 0.9056(4) 0.5761(2) 0.098(3) Uani 1 1 d .
C98 C 0.6254(4) 0.9157(5) 0.5806(3) 0.141(4) Uani 1 1 d .
H98A H 0.6150 0.9535 0.5668 0.212 Uiso 1 1 calc R
H98B H 0.6159 0.9177 0.6106 0.212 Uiso 1 1 calc R
H98C H 0.6049 0.8824 0.5673 0.212 Uiso 1 1 calc R
C99 C 0.7073(5) 0.9013(7) 0.5345(3) 0.198(7) Uani 1 1 d .
H99A H 0.6881 0.8684 0.5197 0.297 Uiso 1 1 calc R
H99B H 0.7477 0.8933 0.5354 0.297 Uiso 1 1 calc R
H99C H 0.7003 0.9391 0.5196 0.297 Uiso 1 1 calc R
C100 C 0.7160(6) 0.9655(5) 0.5915(5) 0.210(7) Uani 1 1 d .
H10A H 0.6900 0.9883 0.6092 0.314 Uiso 1 1 calc R
H10B H 0.7263 0.9898 0.5670 0.314 Uiso 1 1 calc R
H10C H 0.7497 0.9556 0.6078 0.314 Uiso 1 1 calc R
C101 C 0.8907(2) 0.8163(3) 0.64678(16) 0.0557(14) Uani 1 1 d .
C102 C 0.9464(2) 0.7935(3) 0.65329(19) 0.0688(17) Uani 1 1 d .
C103 C 0.9841(3) 0.8297(4) 0.6741(3) 0.095(2) Uani 1 1 d .
H103 H 1.0222 0.8177 0.6772 0.114 Uiso 1 1 calc R
C104 C 0.9664(4) 0.8828(4) 0.6904(3) 0.119(3) Uani 1 1 d .
H104 H 0.9929 0.9051 0.7066 0.143 Uiso 1 1 calc R
C105 C 0.9124(4) 0.9082(3) 0.6856(2) 0.095(2) Uani 1 1 d .
C106 C 0.8752(3) 0.8712(3) 0.66174(19) 0.0683(17) Uani 1 1 d .
H106 H 0.8382 0.8852 0.6560 0.082 Uiso 1 1 calc R
C107 C 0.9640(3) 0.7334(4) 0.6388(3) 0.097(2) Uani 1 1 d .
H10D H 1.0028 0.7259 0.6478 0.146 Uiso 1 1 calc R
H10E H 0.9616 0.7316 0.6079 0.146 Uiso 1 1 calc R
H10F H 0.9394 0.7028 0.6509 0.146 Uiso 1 1 calc R
C108 C 0.8934(5) 0.9667(4) 0.7035(3) 0.145(4) Uani 1 1 d .
H10G H 0.8920 0.9970 0.6811 0.217 Uiso 1 1 calc R
H10H H 0.9198 0.9797 0.7255 0.217 Uiso 1 1 calc R
H10I H 0.8560 0.9619 0.7156 0.217 Uiso 1 1 calc R
C109 C 0.7701(2) 0.6655(3) 0.57049(18) 0.0562(14) Uani 1 1 d .
H10J H 0.7522 0.7016 0.5819 0.084 Uiso 1 1 calc R
H10K H 0.7565 0.6300 0.5857 0.084 Uiso 1 1 calc R
H10L H 0.7608 0.6616 0.5405 0.084 Uiso 1 1 calc R
C110 C 0.9208(3) 0.8713(3) 0.48762(18) 0.0694(18) Uani 1 1 d .
C111 C 0.8703(5) 0.9117(4) 0.4804(4) 0.144(4) Uani 1 1 d .
H11A H 0.8813 0.9464 0.4633 0.216 Uiso 1 1 calc R
H11B H 0.8561 0.9256 0.5076 0.216 Uiso 1 1 calc R
H11C H 0.8409 0.8891 0.4656 0.216 Uiso 1 1 calc R
C112 C 0.9637(5) 0.9058(4) 0.5136(3) 0.140(4) Uani 1 1 d .
H11D H 0.9966 0.8803 0.5189 0.211 Uiso 1 1 calc R
H11E H 0.9471 0.9175 0.5406 0.211 Uiso 1 1 calc R
H11F H 0.9752 0.9420 0.4982 0.211 Uiso 1 1 calc R
C113 C 0.9433(3) 0.8557(3) 0.4448(2) 0.090(2) Uani 1 1 d .
H11G H 0.9585 0.8920 0.4316 0.136 Uiso 1 1 calc R
H11H H 0.9130 0.8395 0.4272 0.136 Uiso 1 1 calc R
H11I H 0.9731 0.8256 0.4478 0.136 Uiso 1 1 calc R
C114 C 0.8969(2) 0.6009(2) 0.50943(15) 0.0478(13) Uani 1 1 d .
C115 C 0.8802(3) 0.5405(3) 0.50586(17) 0.0588(15) Uani 1 1 d .
C116 C 0.9145(3) 0.4968(3) 0.52329(19) 0.0729(18) Uani 1 1 d .
H116 H 0.9041 0.4557 0.5206 0.087 Uiso 1 1 calc R
C117 C 0.9621(3) 0.5109(3) 0.5439(2) 0.084(2) Uani 1 1 d .
H117 H 0.9838 0.4794 0.5560 0.100 Uiso 1 1 calc R
C118 C 0.9811(3) 0.5696(3) 0.54821(17) 0.0711(18) Uani 1 1 d .
C119 C 0.9463(2) 0.6145(3) 0.53035(15) 0.0557(14) Uani 1 1 d .
H119 H 0.9572 0.6555 0.5329 0.067 Uiso 1 1 calc R
C120 C 0.8272(3) 0.5230(3) 0.4828(2) 0.0768(19) Uani 1 1 d .
H12A H 0.8311 0.5320 0.4528 0.115 Uiso 1 1 calc R
H12B H 0.7955 0.5457 0.4942 0.115 Uiso 1 1 calc R
H12C H 0.8205 0.4798 0.4865 0.115 Uiso 1 1 calc R
C121 C 1.0340(4) 0.5873(4) 0.5706(3) 0.111(3) Uani 1 1 d .
H12D H 1.0579 0.5518 0.5743 0.167 Uiso 1 1 calc R
H12E H 1.0249 0.6042 0.5982 0.167 Uiso 1 1 calc R
H12F H 1.0539 0.6174 0.5539 0.167 Uiso 1 1 calc R
C122 C 0.7458(2) 0.7125(2) 0.44323(18) 0.0561(14) Uani 1 1 d .
H12G H 0.7705 0.7309 0.4644 0.084 Uiso 1 1 calc R
H12H H 0.7081 0.7078 0.4550 0.084 Uiso 1 1 calc R
H12I H 0.7439 0.7383 0.4182 0.084 Uiso 1 1 calc R
C123 C 0.9888(2) 0.6657(3) 0.36382(16) 0.0509(13) Uani 1 1 d .
C124 C 1.0348(2) 0.6684(4) 0.39762(19) 0.078(2) Uani 1 1 d .
H12J H 1.0287 0.7034 0.4157 0.117 Uiso 1 1 calc R
H12K H 1.0715 0.6716 0.3841 0.117 Uiso 1 1 calc R
H12L H 1.0336 0.6317 0.4147 0.117 Uiso 1 1 calc R
C125 C 1.0007(3) 0.6137(3) 0.3347(2) 0.079(2) Uani 1 1 d .
H12M H 1.0006 0.5761 0.3508 0.119 Uiso 1 1 calc R
H12N H 1.0375 0.6193 0.3217 0.119 Uiso 1 1 calc R
H12O H 0.9718 0.6119 0.3126 0.119 Uiso 1 1 calc R
C126 C 0.9920(3) 0.7254(3) 0.3390(2) 0.086(2) Uani 1 1 d .
H12P H 0.9613 0.7271 0.3183 0.129 Uiso 1 1 calc R
H12Q H 1.0280 0.7276 0.3243 0.129 Uiso 1 1 calc R
H12R H 0.9888 0.7593 0.3585 0.129 Uiso 1 1 calc R
C127 C 0.79126(18) 0.6146(2) 0.30264(16) 0.0435(12) Uani 1 1 d .
C128 C 0.8118(2) 0.5553(2) 0.30664(18) 0.0523(13) Uani 1 1 d .
C129 C 0.8219(2) 0.5231(3) 0.2697(2) 0.0618(15) Uani 1 1 d .
H129 H 0.8356 0.4831 0.2717 0.074 Uiso 1 1 calc R
C130 C 0.8124(2) 0.5484(3) 0.2297(2) 0.0626(16) Uani 1 1 d .
H130 H 0.8205 0.5257 0.2051 0.075 Uiso 1 1 calc R
C131 C 0.7913(2) 0.6060(3) 0.22594(17) 0.0529(14) Uani 1 1 d .
C132 C 0.78221(18) 0.6368(2) 0.26257(15) 0.0438(12) Uani 1 1 d .
H132 H 0.7686 0.6768 0.2602 0.053 Uiso 1 1 calc R
C133 C 0.8226(2) 0.5261(3) 0.34862(19) 0.0625(16) Uani 1 1 d .
H13A H 0.8551 0.5452 0.3622 0.094 Uiso 1 1 calc R
H13B H 0.8301 0.4832 0.3445 0.094 Uiso 1 1 calc R
H13C H 0.7896 0.5310 0.3665 0.094 Uiso 1 1 calc R
C134 C 0.7785(3) 0.6318(3) 0.18328(19) 0.0718(18) Uani 1 1 d .
H13D H 0.7823 0.6756 0.1843 0.108 Uiso 1 1 calc R
H13E H 0.7400 0.6213 0.1751 0.108 Uiso 1 1 calc R
H13F H 0.8047 0.6153 0.1626 0.108 Uiso 1 1 calc R
C135 C 0.6315(2) 0.6581(3) 0.36273(18) 0.0600(15) Uani 1 1 d .
H13G H 0.6582 0.6544 0.3862 0.090 Uiso 1 1 calc R
H13H H 0.6082 0.6219 0.3612 0.090 Uiso 1 1 calc R
H13I H 0.6076 0.6933 0.3672 0.090 Uiso 1 1 calc R
C136 C 0.8010(2) 0.8735(3) 0.3148(2) 0.0631(16) Uani 1 1 d .
C137 C 0.8395(4) 0.8641(5) 0.2756(3) 0.151(5) Uani 1 1 d .
H13J H 0.8593 0.9016 0.2693 0.227 Uiso 1 1 calc R
H13K H 0.8165 0.8524 0.2512 0.227 Uiso 1 1 calc R
H13L H 0.8669 0.8324 0.2817 0.227 Uiso 1 1 calc R
C138 C 0.8393(3) 0.8775(3) 0.3513(3) 0.096(3) Uani 1 1 d .
H13M H 0.8575 0.9170 0.3516 0.145 Uiso 1 1 calc R
H13N H 0.8680 0.8460 0.3492 0.145 Uiso 1 1 calc R
H13O H 0.8181 0.8721 0.3773 0.145 Uiso 1 1 calc R
C139 C 0.7678(4) 0.9296(4) 0.3053(5) 0.172(6) Uani 1 1 d .
H13P H 0.7496 0.9438 0.3311 0.257 Uiso 1 1 calc R
H13Q H 0.7391 0.9207 0.2839 0.257 Uiso 1 1 calc R
H13R H 0.7930 0.9608 0.2947 0.257 Uiso 1 1 calc R
C140 C 0.60079(18) 0.8130(2) 0.25655(15) 0.0414(11) Uani 1 1 d .
C141 C 0.6180(2) 0.7878(3) 0.21799(16) 0.0542(14) Uani 1 1 d .
C142 C 0.6098(2) 0.8236(3) 0.18144(17) 0.0655(17) Uani 1 1 d .
H142 H 0.6220 0.8089 0.1549 0.079 Uiso 1 1 calc R
C143 C 0.5850(2) 0.8781(3) 0.18338(19) 0.0693(18) Uani 1 1 d .
H143 H 0.5798 0.9004 0.1581 0.083 Uiso 1 1 calc R
C144 C 0.5670(2) 0.9022(3) 0.22067(18) 0.0562(15) Uani 1 1 d .
C145 C 0.5763(2) 0.8686(2) 0.25647(17) 0.0481(13) Uani 1 1 d .
H145 H 0.5651 0.8851 0.2827 0.058 Uiso 1 1 calc R
C146 C 0.6437(3) 0.7269(3) 0.21449(19) 0.0736(18) Uani 1 1 d .
H14A H 0.6823 0.7281 0.2252 0.110 Uiso 1 1 calc R
H14B H 0.6438 0.7144 0.1849 0.110 Uiso 1 1 calc R
H14C H 0.6218 0.6981 0.2311 0.110 Uiso 1 1 calc R
C147 C 0.5368(3) 0.9624(3) 0.2227(2) 0.091(2) Uani 1 1 d .
H14D H 0.5557 0.9914 0.2044 0.137 Uiso 1 1 calc R
H14E H 0.5375 0.9773 0.2518 0.137 Uiso 1 1 calc R
H14F H 0.4978 0.9574 0.2134 0.137 Uiso 1 1 calc R
C148 C 0.4638(2) 0.7580(3) 0.27242(16) 0.0588(15) Uani 1 1 d .
H14G H 0.4337 0.7841 0.2825 0.088 Uiso 1 1 calc R
H14H H 0.4475 0.7232 0.2578 0.088 Uiso 1 1 calc R
H14I H 0.4877 0.7804 0.2529 0.088 Uiso 1 1 calc R
C149 C 0.5785(3) 0.9211(3) 0.4179(2) 0.082(2) Uani 1 1 d .
C150 C 0.6395(4) 0.9260(6) 0.4197(4) 0.178(6) Uani 1 1 d .
H15A H 0.6505 0.9682 0.4166 0.267 Uiso 1 1 calc R
H15B H 0.6559 0.9023 0.3968 0.267 Uiso 1 1 calc R
H15C H 0.6532 0.9107 0.4468 0.267 Uiso 1 1 calc R
C151 C 0.5457(6) 0.9786(7) 0.4050(5) 0.200(6) Uiso 1 1 d .
H15D H 0.5429 1.0063 0.4289 0.300 Uiso 1 1 d R
H15E H 0.5080 0.9673 0.3955 0.300 Uiso 1 1 d R
H15F H 0.5657 0.9983 0.3819 0.300 Uiso 1 1 d R
C152 C 0.5572(4) 0.9134(6) 0.4630(3) 0.187(7) Uani 1 1 d .
H15G H 0.5669 0.8732 0.4733 0.281 Uiso 1 1 calc R
H15H H 0.5164 0.9184 0.4633 0.281 Uiso 1 1 calc R
H15I H 0.5746 0.9438 0.4812 0.281 Uiso 1 1 calc R
C153 C 0.37913(19) 0.8297(2) 0.34697(14) 0.0401(11) Uani 1 1 d .
C154 C 0.3241(2) 0.8105(3) 0.33871(16) 0.0518(13) Uani 1 1 d .
C155 C 0.2864(2) 0.8508(3) 0.31968(17) 0.0605(15) Uani 1 1 d .
H155 H 0.2491 0.8383 0.3139 0.073 Uiso 1 1 calc R
C156 C 0.3027(3) 0.9079(3) 0.30934(19) 0.0719(18) Uani 1 1 d .
H156 H 0.2760 0.9347 0.2973 0.086 Uiso 1 1 calc R
C157 C 0.3575(3) 0.9276(3) 0.31616(19) 0.0663(16) Uani 1 1 d .
C158 C 0.3950(2) 0.8872(2) 0.33590(16) 0.0519(13) Uani 1 1 d .
H158 H 0.4323 0.9000 0.3417 0.062 Uiso 1 1 calc R
C159 C 0.3046(3) 0.7485(3) 0.3497(2) 0.083(2) Uani 1 1 d .
H15J H 0.2635 0.7468 0.3479 0.125 Uiso 1 1 calc R
H15K H 0.3167 0.7386 0.3785 0.125 Uiso 1 1 calc R
H15L H 0.3207 0.7195 0.3299 0.125 Uiso 1 1 calc R
C160 C 0.3770(4) 0.9894(3) 0.3033(3) 0.106(3) Uani 1 1 d .
H16A H 0.4046 1.0042 0.3238 0.158 Uiso 1 1 calc R
H16B H 0.3448 1.0168 0.3022 0.158 Uiso 1 1 calc R
H16C H 0.3943 0.9873 0.2754 0.158 Uiso 1 1 calc R
O1 O 0.43527(14) 0.67454(14) 0.41074(10) 0.0467(8) Uani 1 1 d .
O2 O 0.49787(13) 0.63859(14) 0.54637(11) 0.0474(9) Uani 1 1 d .
O3 O 0.60917(13) 0.64066(14) 0.65365(10) 0.0450(8) Uani 1 1 d .
O4 O 0.77505(12) 0.72191(14) 0.68329(9) 0.0391(7) Uani 1 1 d .
O5 O 0.82979(13) 0.67010(14) 0.57553(10) 0.0454(8) Uani 1 1 d .
O6 O 0.76756(13) 0.65415(14) 0.43163(10) 0.0455(8) Uani 1 1 d .
O7 O 0.66200(12) 0.66508(14) 0.32360(10) 0.0431(8) Uani 1 1 d .
O8 O 0.49687(13) 0.73769(14) 0.30751(10) 0.0422(8) Uani 1 1 d .
Cl1 Cl 0.41993(9) 0.61584(9) 0.31242(7) 0.1017(7) Uani 1 1 d .
Cl2 Cl 0.38026(9) 0.49618(9) 0.33148(8) 0.1104(8) Uani 1 1 d .
Cl3 Cl 0.30203(10) 0.59191(11) 0.32045(10) 0.1329(9) Uani 1 1 d .
C161 C 0.3764(4) 0.5837(5) 0.3437(2) 0.148(5) Uani 1 1 d .
H161 H 0.3804 0.5949 0.3741 0.178 Uiso 1 1 calc R
Cl4 Cl 0.77504(10) 0.56369(9) 0.67558(8) 0.1090(7) Uani 1 1 d .
Cl5 Cl 0.87283(11) 0.54458(10) 0.62659(7) 0.1145(8) Uani 1 1 d .
Cl6 Cl 0.88200(11) 0.60340(12) 0.70692(7) 0.1244(9) Uani 1 1 d .
C162 C 0.8392(3) 0.5917(3) 0.6626(2) 0.080(2) Uani 1 1 d .
H162 H 0.8332 0.6315 0.6486 0.097 Uiso 1 1 calc R
Cl7 Cl 0.1354(3) 0.7663(3) 0.57701(14) 0.151(2) Uani 0.50 1 d P
Cl8 Cl 0.1560(5) 0.7131(4) 0.5009(2) 0.235(5) Uani 0.50 1 d P
Cl9 Cl 0.0450(2) 0.7551(3) 0.5172(2) 0.149(2) Uani 0.50 1 d P
C163 C 0.1161(7) 0.7666(7) 0.5249(4) 0.096(5) Uani 0.50 1 d P
H163 H 0.1262 0.8066 0.5127 0.115 Uiso 0.50 1 calc PR
Cl10 Cl 0.18495(17) 0.9096(2) 0.38541(12) 0.0994(13) Uani 0.50 1 d P
Cl11 Cl 0.1013(3) 0.8387(3) 0.4173(2) 0.169(3) Uani 0.50 1 d P
Cl12 Cl 0.0774(4) 0.9665(4) 0.4048(3) 0.205(3) Uani 0.50 1 d P
C164 C 0.1253(7) 0.9105(7) 0.4184(4) 0.092(5) Uani 0.50 1 d P
H164 H 0.1387 0.9189 0.4477 0.110 Uiso 0.50 1 calc PR
N1 N 0.6292(4) 0.6208(3) 0.4755(3) 0.142(4) Uani 1 1 d .
C165 C 0.6500(3) 0.5808(3) 0.4599(3) 0.091(2) Uani 1 1 d .
C166 C 0.6770(3) 0.5288(3) 0.4409(2) 0.084(2) Uani 1 1 d .
H16D H 0.7097 0.5419 0.4248 0.126 Uiso 1 1 calc R
H16E H 0.6503 0.5085 0.4220 0.126 Uiso 1 1 calc R
H16F H 0.6890 0.5009 0.4631 0.126 Uiso 1 1 calc R
N2 N 0.6315(3) 0.5697(3) 0.1981(3) 0.121(3) Uani 1 1 d .
C168 C 0.6661(3) 0.5399(3) 0.2715(2) 0.084(2) Uani 1 1 d .
H16G H 0.6391 0.5124 0.2844 0.125 Uiso 1 1 calc R
H16H H 0.6701 0.5759 0.2891 0.125 Uiso 1 1 calc R
H16I H 0.7026 0.5199 0.2691 0.125 Uiso 1 1 calc R
C167 C 0.6471(3) 0.5564(3) 0.2314(3) 0.083(2) Uani 1 1 d .
N3 N 0.1253(8) 0.9129(6) 0.5294(5) 0.131(6) Uani 0.50 1 d P
C169 C 0.1039(10) 0.9230(7) 0.5603(6) 0.115(7) Uani 0.50 1 d P
C170 C 0.0708(7) 0.9468(9) 0.5975(4) 0.118(7) Uani 0.50 1 d P
H17A H 0.0960 0.9685 0.6166 0.178 Uiso 0.50 1 calc PR
H17B H 0.0536 0.9131 0.6125 0.178 Uiso 0.50 1 calc PR
H17C H 0.0414 0.9741 0.5873 0.178 Uiso 0.50 1 calc PR

loop_
_atom_site_aniso_label
_atom_site_aniso_U_11
_atom_site_aniso_U_22
_atom_site_aniso_U_33
_atom_site_aniso_U_23
_atom_site_aniso_U_13
_atom_site_aniso_U_12
C1 0.034(2) 0.030(2) 0.044(3) 0.000(2) 0.004(2) -0.0026(19)
C2 0.034(2) 0.029(2) 0.039(3) -0.004(2) -0.0002(19) -0.0029(19)
C3 0.053(3) 0.029(2) 0.037(3) -0.001(2) 0.000(2) 0.005(2)
C4 0.065(3) 0.031(3) 0.035(3) -0.006(2) -0.005(2) 0.004(2)
C5 0.050(3) 0.028(2) 0.034(2) -0.0037(19) -0.001(2) 0.002(2)
C6 0.038(2) 0.031(2) 0.039(3) 0.000(2) 0.001(2) 0.0017(19)
C7 0.043(3) 0.027(2) 0.044(3) 0.001(2) 0.010(2) 0.005(2)
C8 0.037(2) 0.031(2) 0.049(3) 0.007(2) 0.006(2) -0.004(2)
C9 0.035(2) 0.025(2) 0.043(3) -0.0020(19) 0.003(2) -0.0035(18)
C10 0.035(2) 0.035(3) 0.036(2) 0.000(2) -0.0070(19) -0.0015(19)
C11 0.036(2) 0.036(3) 0.040(3) 0.001(2) 0.000(2) -0.008(2)
C12 0.040(3) 0.038(3) 0.041(3) 0.002(2) -0.002(2) -0.006(2)
C13 0.035(2) 0.029(2) 0.051(3) 0.005(2) -0.003(2) -0.0058(19)
C14 0.042(3) 0.040(3) 0.048(3) 0.006(2) -0.009(2) -0.003(2)
C15 0.036(2) 0.043(3) 0.042(3) -0.002(2) 0.003(2) 0.007(2)
C16 0.040(3) 0.040(3) 0.038(3) 0.000(2) -0.003(2) -0.004(2)
C17 0.030(2) 0.047(3) 0.049(3) -0.006(2) -0.001(2) 0.006(2)
C18 0.040(3) 0.046(3) 0.045(3) -0.013(2) -0.008(2) 0.008(2)
C19 0.045(3) 0.046(3) 0.045(3) -0.015(2) -0.006(2) 0.005(2)
C20 0.030(2) 0.045(3) 0.045(3) -0.011(2) -0.005(2) 0.001(2)
C21 0.037(2) 0.041(3) 0.039(3) -0.006(2) -0.008(2) 0.007(2)
C22 0.037(2) 0.032(2) 0.030(2) -0.0061(19) -0.0094(19) 0.0035(19)
C23 0.036(2) 0.040(3) 0.036(2) -0.008(2) -0.0068(19) 0.003(2)
C24 0.049(3) 0.059(3) 0.046(3) 0.001(3) -0.007(2) 0.019(3)
C25 0.071(4) 0.062(4) 0.038(3) 0.009(3) 0.001(3) 0.028(3)
C26 0.057(3) 0.046(3) 0.037(3) 0.005(2) 0.005(2) 0.007(2)
C27 0.047(3) 0.038(3) 0.029(2) 0.000(2) -0.004(2) 0.001(2)
C28 0.044(3) 0.046(3) 0.031(2) 0.004(2) -0.003(2) -0.005(2)
C29 0.037(2) 0.041(3) 0.039(3) 0.008(2) 0.003(2) -0.002(2)
C30 0.037(2) 0.043(3) 0.041(3) 0.010(2) -0.001(2) 0.000(2)
C31 0.052(3) 0.044(3) 0.047(3) 0.008(2) -0.003(2) -0.011(2)
C32 0.053(3) 0.045(3) 0.043(3) 0.008(2) 0.000(2) -0.012(2)
C33 0.052(3) 0.047(3) 0.037(3) 0.007(2) -0.002(2) -0.008(2)
C34 0.033(2) 0.043(3) 0.040(3) 0.009(2) -0.002(2) -0.007(2)
C35 0.042(3) 0.044(3) 0.037(3) 0.000(2) 0.004(2) -0.009(2)
C36 0.032(2) 0.031(2) 0.049(3) 0.002(2) 0.006(2) -0.0061(19)
C37 0.034(2) 0.037(3) 0.043(3) 0.003(2) 0.002(2) -0.007(2)
C38 0.034(2) 0.049(3) 0.042(3) 0.004(2) -0.003(2) -0.007(2)
C39 0.038(3) 0.045(3) 0.039(3) 0.006(2) 0.002(2) -0.006(2)
C40 0.042(3) 0.045(3) 0.039(3) 0.004(2) -0.001(2) -0.004(2)
C41 0.030(2) 0.040(3) 0.041(3) 0.007(2) -0.0023(19) -0.0028(19)
C42 0.033(2) 0.045(3) 0.048(3) 0.005(2) -0.003(2) -0.009(2)
C43 0.032(2) 0.034(3) 0.046(3) 0.002(2) 0.000(2) -0.005(2)
C44 0.031(2) 0.042(3) 0.038(3) 0.009(2) -0.0029(19) -0.005(2)
C45 0.033(2) 0.050(3) 0.049(3) 0.010(2) -0.008(2) -0.006(2)
C46 0.038(3) 0.045(3) 0.062(3) 0.016(3) -0.008(2) -0.011(2)
C47 0.042(3) 0.039(3) 0.059(3) 0.015(2) -0.013(2) -0.007(2)
C48 0.032(2) 0.047(3) 0.045(3) 0.011(2) -0.003(2) -0.003(2)
C49 0.033(2) 0.045(3) 0.044(3) 0.008(2) -0.007(2) -0.007(2)
C50 0.037(2) 0.032(2) 0.036(2) 0.003(2) -0.0086(19) -0.0035(19)
C51 0.036(2) 0.035(3) 0.038(3) 0.007(2) -0.008(2) -0.005(2)
C52 0.045(3) 0.055(3) 0.055(3) 0.002(3) -0.014(2) -0.018(2)
C53 0.057(3) 0.048(3) 0.041(3) -0.006(2) -0.011(2) -0.015(2)
C54 0.051(3) 0.050(3) 0.035(3) 0.001(2) -0.004(2) -0.007(2)
C55 0.037(2) 0.031(2) 0.033(2) 0.0019(19) -0.0037(19) -0.0024(19)
C56 0.042(3) 0.030(2) 0.031(2) -0.0019(19) -0.0024(19) 0.0012(19)
C57 0.052(3) 0.046(3) 0.106(5) 0.022(3) 0.040(3) 0.012(3)
C58 0.106(5) 0.041(3) 0.041(3) -0.012(2) -0.008(3) 0.030(3)
C59 0.277(15) 0.059(5) 0.127(8) -0.048(5) 0.055(9) -0.010(7)
C60 0.227(13) 0.271(15) 0.106(7) -0.031(8) 0.002(8) 0.208(12)
C61 0.303(14) 0.095(6) 0.066(5) 0.004(4) 0.061(7) 0.120(8)
C62 0.061(3) 0.032(3) 0.034(3) -0.002(2) 0.011(2) -0.003(2)
C63 0.058(3) 0.043(3) 0.039(3) -0.005(2) 0.001(2) -0.007(2)
C64 0.084(4) 0.067(4) 0.040(3) 0.002(3) -0.007(3) -0.023(3)
C65 0.115(6) 0.047(4) 0.053(4) -0.014(3) 0.000(4) -0.027(4)
C66 0.125(6) 0.034(3) 0.067(4) -0.017(3) 0.017(4) -0.004(3)
C67 0.071(4) 0.037(3) 0.061(3) -0.005(3) 0.017(3) 0.005(3)
C68 0.091(5) 0.096(5) 0.081(5) 0.007(4) -0.034(4) -0.024(4)
C69 0.090(5) 0.028(3) 0.126(6) -0.003(3) 0.017(4) 0.017(3)
C70 0.051(3) 0.053(3) 0.065(4) 0.013(3) 0.005(3) -0.015(3)
C71 0.044(3) 0.069(4) 0.047(3) -0.003(3) 0.006(2) -0.012(3)
C72 0.040(3) 0.107(5) 0.058(4) 0.004(3) 0.003(3) -0.010(3)
C73 0.063(4) 0.172(8) 0.054(4) 0.030(4) 0.004(3) -0.025(5)
C74 0.065(4) 0.091(6) 0.211(10) -0.088(6) 0.050(5) -0.010(4)
C75 0.038(3) 0.062(4) 0.102(5) 0.034(4) -0.016(3) -0.005(3)
C76 0.064(4) 0.073(5) 0.156(8) 0.044(5) -0.052(5) -0.024(4)
C77 0.078(6) 0.171(10) 0.303(16) 0.180(12) -0.091(8) -0.062(6)
C78 0.037(4) 0.205(12) 0.266(15) 0.172(12) -0.033(6) -0.020(6)
C79 0.032(3) 0.225(11) 0.105(6) 0.084(7) 0.004(4) 0.018(5)
C80 0.045(3) 0.122(6) 0.066(4) 0.048(4) 0.000(3) 0.016(3)
C81 0.142(8) 0.034(4) 0.240(12) 0.017(5) -0.089(8) -0.014(4)
C82 0.080(6) 0.292(15) 0.077(6) 0.066(7) 0.013(5) 0.036(7)
C83 0.051(3) 0.049(3) 0.062(3) -0.014(3) 0.016(3) 0.004(2)
C84 0.050(3) 0.061(4) 0.063(4) -0.021(3) -0.012(3) 0.015(3)
C85 0.075(4) 0.061(4) 0.099(5) -0.004(4) -0.016(4) 0.022(3)
C86 0.076(5) 0.126(7) 0.084(5) -0.015(5) 0.012(4) 0.046(5)
C87 0.067(4) 0.067(5) 0.190(9) -0.064(5) -0.037(5) 0.029(4)
C88 0.030(2) 0.054(3) 0.037(3) -0.008(2) -0.0040(19) 0.007(2)
C89 0.034(3) 0.068(4) 0.040(3) 0.004(3) -0.008(2) 0.001(2)
C90 0.040(3) 0.097(5) 0.046(3) 0.017(3) -0.005(2) 0.005(3)
C91 0.046(3) 0.081(4) 0.045(3) -0.011(3) -0.004(2) 0.018(3)
C92 0.048(3) 0.053(3) 0.049(3) -0.014(3) -0.003(2) 0.009(2)
C93 0.056(3) 0.050(3) 0.036(3) -0.008(2) -0.006(2) 0.008(2)
C94 0.066(4) 0.058(4) 0.069(4) 0.011(3) -0.019(3) -0.013(3)
C95 0.110(6) 0.070(4) 0.063(4) -0.028(3) -0.010(4) 0.006(4)
C96 0.043(3) 0.073(4) 0.034(3) 0.008(3) -0.015(2) 0.003(3)
C97 0.110(6) 0.111(6) 0.074(5) 0.040(4) 0.016(4) 0.063(5)
C98 0.105(7) 0.183(10) 0.137(8) 0.096(7) 0.012(6) 0.080(7)
C99 0.146(9) 0.324(17) 0.124(8) 0.164(10) 0.041(7) 0.121(10)
C100 0.254(16) 0.076(7) 0.298(19) 0.070(9) -0.028(13) 0.000(8)
C101 0.055(3) 0.074(4) 0.039(3) 0.006(3) 0.000(2) -0.021(3)
C102 0.046(3) 0.100(5) 0.061(4) 0.015(4) -0.012(3) -0.013(3)
C103 0.060(4) 0.113(6) 0.111(6) 0.007(5) -0.020(4) -0.012(4)
C104 0.097(7) 0.123(7) 0.137(8) 0.014(6) -0.048(6) -0.043(6)
C105 0.113(6) 0.077(5) 0.096(6) 0.000(4) -0.032(5) -0.030(5)
C106 0.084(5) 0.058(4) 0.063(4) -0.007(3) -0.007(3) -0.014(3)
C107 0.052(4) 0.125(7) 0.114(6) 0.014(5) -0.016(4) 0.016(4)
C108 0.191(11) 0.088(7) 0.155(9) -0.033(6) -0.012(8) -0.029(7)
C109 0.048(3) 0.058(4) 0.063(4) -0.003(3) 0.011(3) -0.017(3)
C110 0.098(5) 0.056(4) 0.054(4) 0.014(3) 0.007(3) -0.029(3)
C111 0.176(10) 0.089(6) 0.167(9) 0.078(6) 0.057(8) 0.028(6)
C112 0.218(11) 0.115(7) 0.088(6) 0.014(5) 0.004(6) -0.112(8)
C113 0.124(6) 0.081(5) 0.067(4) 0.009(4) 0.023(4) -0.048(4)
C114 0.059(3) 0.050(3) 0.035(3) 0.009(2) 0.008(2) -0.002(3)
C115 0.078(4) 0.047(3) 0.051(3) 0.005(3) 0.016(3) -0.003(3)
C116 0.098(5) 0.060(4) 0.061(4) 0.007(3) 0.011(4) 0.005(4)
C117 0.127(6) 0.063(4) 0.062(4) 0.012(3) 0.013(4) 0.035(4)
C118 0.094(5) 0.078(5) 0.042(3) -0.009(3) -0.006(3) 0.026(4)
C119 0.066(4) 0.064(4) 0.037(3) -0.003(3) -0.002(3) 0.013(3)
C120 0.092(5) 0.052(4) 0.086(5) 0.002(3) 0.007(4) -0.021(3)
C121 0.114(6) 0.131(7) 0.088(5) -0.029(5) -0.050(5) 0.045(5)
C122 0.046(3) 0.059(4) 0.063(4) -0.005(3) 0.005(3) 0.003(3)
C123 0.037(3) 0.068(4) 0.048(3) 0.008(3) -0.002(2) -0.004(2)
C124 0.048(3) 0.128(6) 0.058(4) 0.014(4) -0.003(3) -0.010(4)
C125 0.061(4) 0.105(6) 0.072(4) -0.014(4) 0.012(3) 0.007(4)
C126 0.064(4) 0.114(6) 0.081(5) 0.027(4) 0.007(3) -0.026(4)
C127 0.029(2) 0.046(3) 0.056(3) -0.004(2) -0.001(2) -0.005(2)
C128 0.036(3) 0.051(3) 0.070(4) 0.001(3) 0.000(2) -0.005(2)
C129 0.044(3) 0.054(4) 0.088(4) -0.011(3) 0.003(3) -0.006(3)
C130 0.048(3) 0.065(4) 0.075(4) -0.030(3) 0.008(3) -0.010(3)
C131 0.030(3) 0.073(4) 0.056(3) -0.009(3) -0.003(2) -0.010(2)
C132 0.028(2) 0.054(3) 0.049(3) 0.002(2) -0.005(2) -0.007(2)
C133 0.059(4) 0.049(3) 0.079(4) 0.009(3) -0.007(3) 0.001(3)
C134 0.061(4) 0.096(5) 0.058(4) -0.002(3) 0.004(3) -0.010(3)
C135 0.059(3) 0.051(3) 0.070(4) 0.005(3) 0.020(3) -0.016(3)
C136 0.047(3) 0.057(4) 0.086(4) 0.031(3) -0.015(3) -0.017(3)
C137 0.143(8) 0.223(12) 0.089(6) 0.036(7) 0.018(6) -0.116(8)
C138 0.098(5) 0.072(5) 0.118(6) 0.027(4) -0.043(5) -0.045(4)
C139 0.085(6) 0.076(6) 0.352(17) 0.087(8) -0.067(8) -0.035(5)
C140 0.030(2) 0.052(3) 0.042(3) 0.003(2) -0.005(2) -0.008(2)
C141 0.035(3) 0.081(4) 0.046(3) 0.004(3) -0.004(2) -0.007(3)
C142 0.058(4) 0.095(5) 0.043(3) 0.007(3) -0.011(3) -0.020(3)
C143 0.053(4) 0.094(5) 0.060(4) 0.027(4) -0.023(3) -0.016(3)
C144 0.050(3) 0.057(4) 0.061(4) 0.020(3) -0.017(3) -0.015(3)
C145 0.037(3) 0.052(3) 0.055(3) 0.008(3) -0.011(2) -0.006(2)
C146 0.078(4) 0.087(5) 0.055(4) -0.014(3) -0.002(3) 0.015(4)
C147 0.084(5) 0.078(5) 0.111(6) 0.048(4) -0.030(4) -0.010(4)
C148 0.053(3) 0.082(4) 0.042(3) -0.010(3) -0.014(2) -0.018(3)
C149 0.097(5) 0.078(5) 0.069(4) -0.022(4) -0.022(4) -0.025(4)
C150 0.096(6) 0.267(14) 0.173(10) -0.153(10) 0.031(6) -0.100(8)
C152 0.117(8) 0.311(16) 0.134(8) -0.160(10) 0.044(6) -0.105(9)
C153 0.042(3) 0.041(3) 0.036(3) -0.002(2) -0.002(2) -0.001(2)
C154 0.042(3) 0.068(4) 0.045(3) 0.002(3) -0.007(2) -0.001(3)
C155 0.050(3) 0.077(4) 0.055(3) 0.000(3) -0.009(3) 0.008(3)
C156 0.072(4) 0.087(5) 0.057(4) 0.015(3) -0.012(3) 0.021(4)
C157 0.078(4) 0.059(4) 0.061(4) 0.015(3) -0.009(3) 0.010(3)
C158 0.058(3) 0.052(3) 0.046(3) 0.006(3) -0.006(2) 0.000(3)
C159 0.052(4) 0.067(4) 0.129(6) 0.004(4) -0.036(4) -0.023(3)
C160 0.119(7) 0.068(5) 0.129(7) 0.039(5) -0.025(5) 0.003(4)
O1 0.057(2) 0.0340(18) 0.049(2) -0.0010(15) 0.0182(17) 0.0073(15)
O2 0.0317(17) 0.0411(19) 0.069(2) 0.0109(17) 0.0071(16) -0.0007(14)
O3 0.0404(18) 0.0409(19) 0.054(2) -0.0091(16) -0.0033(16) 0.0081(15)
O4 0.0369(17) 0.0397(18) 0.0407(18) 0.0088(15) -0.0068(14) 0.0013(14)
O5 0.046(2) 0.043(2) 0.0466(19) 0.0089(16) 0.0071(15) -0.0074(15)
O6 0.0370(18) 0.046(2) 0.054(2) 0.0000(16) 0.0095(15) -0.0032(15)
O7 0.0326(17) 0.0398(19) 0.057(2) 0.0000(16) 0.0002(15) -0.0099(14)
O8 0.0389(18) 0.0440(19) 0.0437(19) -0.0125(15) -0.0082(14) -0.0063(14)
Cl1 0.1003(15) 0.0904(14) 0.1144(16) -0.0014(12) 0.0099(12) -0.0124(11)
Cl2 0.1060(15) 0.0648(12) 0.161(2) 0.0120(12) 0.0425(14) 0.0059(10)
Cl3 0.0831(14) 0.1093(18) 0.206(3) -0.0001(18) -0.0168(16) 0.0059(12)
C161 0.168(8) 0.212(10) 0.065(4) 0.074(6) 0.062(5) 0.168(8)
Cl4 0.1204(17) 0.0695(12) 0.1372(19) 0.0241(12) 0.0164(14) -0.0016(11)
Cl5 0.169(2) 0.0851(14) 0.0899(14) 0.0012(11) 0.0441(14) 0.0039(13)
Cl6 0.138(2) 0.134(2) 0.1013(16) -0.0106(14) -0.0405(14) 0.0442(16)
C162 0.106(5) 0.070(4) 0.065(4) 0.025(3) 0.002(4) 0.006(4)
Cl7 0.231(7) 0.146(5) 0.077(3) 0.030(3) -0.020(3) 0.063(4)
Cl8 0.390(12) 0.174(6) 0.143(5) 0.007(4) 0.043(6) 0.175(8)
Cl9 0.113(4) 0.141(4) 0.193(5) 0.080(4) -0.041(4) -0.043(3)
C163 0.103(12) 0.111(12) 0.073(9) 0.028(9) -0.019(8) 0.027(10)
Cl10 0.091(3) 0.131(3) 0.077(2) -0.005(2) 0.019(2) -0.033(2)
Cl11 0.172(5) 0.163(5) 0.174(5) -0.064(4) 0.103(5) -0.076(4)
Cl12 0.221(8) 0.202(7) 0.193(7) -0.020(6) 0.060(6) 0.052(6)
C164 0.118(12) 0.116(13) 0.041(7) -0.011(7) 0.004(7) 0.003(10)
N1 0.160(7) 0.075(5) 0.194(8) 0.042(5) 0.109(6) 0.042(5)
C165 0.091(5) 0.073(5) 0.109(6) 0.033(4) 0.030(5) -0.003(4)
C166 0.076(5) 0.074(5) 0.101(5) 0.001(4) 0.017(4) -0.006(4)
N2 0.095(5) 0.118(6) 0.150(7) 0.043(5) -0.011(5) -0.013(4)
C168 0.051(4) 0.079(5) 0.122(6) -0.025(4) 0.009(4) -0.013(3)
C167 0.061(4) 0.069(5) 0.119(7) 0.001(5) 0.008(4) 0.004(3)
N3 0.197(18) 0.084(10) 0.112(12) 0.020(9) 0.008(12) -0.012(10)
C169 0.19(2) 0.062(10) 0.093(13) 0.015(9) -0.030(13) -0.011(11)
C170 0.093(11) 0.20(2) 0.065(9) 0.038(11) -0.038(8) -0.055(12)

loop_
_atom_type_symbol
_atom_type_description
_atom_type_scat_dispersion_real
_atom_type_scat_dispersion_imag
_atom_type_scat_source
C C 0.0033 0.0016 'International Tables Vol C Tables 4.2.6.8 and 6.1.1.4'
H H 0.0000 0.0000 'International Tables Vol C Tables 4.2.6.8 and 6.1.1.4'
N N 0.0061 0.0033 'International Tables Vol C Tables 4.2.6.8 and 6.1.1.4'
O O 0.0106 0.0060 'International Tables Vol C Tables 4.2.6.8 and 6.1.1.4'
Cl Cl 0.1484 0.1585 'International Tables Vol C Tables 4.2.6.8 and 6.1.1.4'

loop_
_geom_angle_atom_site_label_1
_geom_angle_atom_site_label_2
_geom_angle_atom_site_label_3
_geom_angle
C2 C1 C6 123.1(4)
C2 C1 O1 118.7(4)
C6 C1 O1 118.0(4)
C1 C2 C3 117.1(4)
C1 C2 C56 121.3(4)
C3 C2 C56 121.7(4)
C4 C3 C2 121.6(4)
C4 C3 H3 119.2
C2 C3 H3 119.2
C5 C4 C3 118.8(4)
C5 C4 C58 121.7(4)
C3 C4 C58 119.5(4)
C4 C5 C6 122.2(4)
C4 C5 H5 118.9
C6 C5 H5 118.9
C1 C6 C5 117.2(4)
C1 C6 C7 119.8(4)
C5 C6 C7 122.8(4)
C9 C7 C62 111.3(4)
C9 C7 C6 114.4(4)
C62 C7 C6 111.1(4)
C9 C7 H7 106.5
C62 C7 H7 106.5
C6 C7 H7 106.5
C9 C8 O2 119.9(4)
C9 C8 C13 120.8(4)
O2 C8 C13 119.1(4)
C8 C9 C10 118.0(4)
C8 C9 C7 120.6(4)
C10 C9 C7 121.4(4)
C11 C10 C9 122.9(4)
C11 C10 H10 118.6
C9 C10 H10 118.6
C10 C11 C12 116.7(4)
C10 C11 C71 122.7(4)
C12 C11 C71 120.5(4)
C13 C12 C11 122.5(4)
C13 C12 H12 118.8
C11 C12 H12 118.8
C12 C13 C8 119.1(4)
C12 C13 C14 121.2(4)
C8 C13 C14 119.7(4)
C16 C14 C75 110.9(4)
C16 C14 C13 111.4(4)
C75 C14 C13 112.9(4)
C16 C14 H14 107.1
C75 C14 H14 107.1
C13 C14 H14 107.1
O3 C15 C16 119.0(4)
O3 C15 C20 119.5(4)
C16 C15 C20 121.3(4)
C17 C16 C15 118.6(4)
C17 C16 C14 122.8(4)
C15 C16 C14 118.2(4)
C16 C17 C18 122.3(4)
C16 C17 H17 118.8
C18 C17 H17 118.8
C19 C18 C17 117.7(4)
C19 C18 C84 123.0(4)
C17 C18 C84 119.2(4)
C18 C19 C20 122.4(4)
C18 C19 H19 118.8
C20 C19 H19 118.8
C19 C20 C15 117.7(4)
C19 C20 C21 121.6(4)
C15 C20 C21 120.7(4)
C20 C21 C23 113.8(4)
C20 C21 C88 107.6(4)
C23 C21 C88 114.1(4)
C20 C21 H21 107.0
C23 C21 H21 107.0
C88 C21 H21 107.0
C23 C22 O4 119.2(4)
C23 C22 C27 121.1(4)
O4 C22 C27 119.4(4)
C22 C23 C24 118.4(4)
C22 C23 C21 119.1(4)
C24 C23 C21 122.4(4)
C23 C24 C25 122.3(5)
C23 C24 H24 118.9
C25 C24 H24 118.9
C26 C25 C24 117.2(5)
C26 C25 C97 119.8(5)
C24 C25 C97 122.9(5)
C25 C26 C27 123.4(5)
C25 C26 H26 118.3
C27 C26 H26 118.3
C26 C27 C22 117.2(4)
C26 C27 C28 121.1(4)
C22 C27 C28 121.6(4)
C27 C28 C30 110.7(4)
C27 C28 C101 114.2(4)
C30 C28 C101 111.5(4)
C27 C28 H28 106.7
C30 C28 H28 106.7
C101 C28 H28 106.7
O5 C29 C34 119.3(4)
O5 C29 C30 118.5(4)
C34 C29 C30 122.1(4)
C31 C30 C29 118.1(4)
C31 C30 C28 121.6(4)
C29 C30 C28 120.3(4)
C30 C31 C32 122.1(5)
C30 C31 H31 118.9
C32 C31 H31 118.9
C33 C32 C31 117.4(4)
C33 C32 C110 121.3(5)
C31 C32 C110 121.2(5)
C34 C33 C32 122.8(5)
C34 C33 H33 118.6
C32 C33 H33 118.6
C33 C34 C29 117.3(4)
C33 C34 C35 122.8(4)
C29 C34 C35 119.8(4)
C114 C35 C37 111.7(4)
C114 C35 C34 113.6(4)
C37 C35 C34 112.3(4)
C114 C35 H35 106.2
C37 C35 H35 106.2
C34 C35 H35 106.2
C37 C36 O6 120.2(4)
C37 C36 C41 121.4(4)
O6 C36 C41 118.2(4)
C36 C37 C38 118.5(4)
C36 C37 C35 122.2(4)
C38 C37 C35 119.3(4)
C39 C38 C37 121.9(4)
C39 C38 H38 119.1
C37 C38 H38 119.1
C38 C39 C40 117.6(4)
C38 C39 C123 122.3(4)
C40 C39 C123 120.1(4)
C41 C40 C39 121.7(4)
C41 C40 H40 119.2
C39 C40 H40 119.2
C40 C41 C36 118.6(4)
C40 C41 C42 120.7(4)
C36 C41 C42 120.6(4)
C41 C42 C127 112.6(4)
C41 C42 C44 112.1(4)
C127 C42 C44 112.0(4)
C41 C42 H42 106.6
C127 C42 H42 106.6
C44 C42 H42 106.6
O7 C43 C48 120.0(4)
O7 C43 C44 118.3(4)
C48 C43 C44 121.5(4)
C45 C44 C43 118.5(4)
C45 C44 C42 120.5(4)
C43 C44 C42 120.8(4)
C46 C45 C44 122.1(4)
C46 C45 H45 119.0
C44 C45 H45 119.0
C45 C46 C47 118.0(4)
C45 C46 C136 119.8(4)
C47 C46 C136 122.2(5)
C48 C47 C46 122.0(5)
C48 C47 H47 119.0
C46 C47 H47 119.0
C47 C48 C43 118.0(4)
C47 C48 C49 120.7(4)
C43 C48 C49 121.3(4)
C51 C49 C48 113.5(4)
C51 C49 C140 110.5(4)
C48 C49 C140 110.7(4)
C51 C49 H49 107.2
C48 C49 H49 107.2
C140 C49 H49 107.2
C51 C50 C55 122.1(4)
C51 C50 O8 117.7(4)
C55 C50 O8 119.9(4)
C50 C51 C52 117.6(4)
C50 C51 C49 120.4(4)
C52 C51 C49 121.8(4)
C51 C52 C53 122.3(5)
C51 C52 H52 118.8
C53 C52 H52 118.8
C54 C53 C52 117.6(4)
C54 C53 C149 121.7(5)
C52 C53 C149 120.5(5)
C53 C54 C55 122.5(5)
C53 C54 H54 118.8
C55 C54 H54 118.8
C50 C55 C54 117.8(4)
C50 C55 C56 122.3(4)
C54 C55 C56 119.9(4)
C2 C56 C55 112.0(3)
C2 C56 C153 111.3(4)
C55 C56 C153 113.0(4)
C2 C56 H56 106.7
C55 C56 H56 106.7
C153 C56 H56 106.7
O1 C57 H57A 109.5
O1 C57 H57B 109.5
H57A C57 H57B 109.5
O1 C57 H57C 109.5
H57A C57 H57C 109.5
H57B C57 H57C 109.5
C61 C58 C60 112.1(8)
C61 C58 C59 109.6(7)
C60 C58 C59 105.2(8)
C61 C58 C4 113.5(5)
C60 C58 C4 108.7(5)
C59 C58 C4 107.3(6)
C58 C59 H59A 109.5
C58 C59 H59B 109.5
H59A C59 H59B 109.5
C58 C59 H59C 109.5
H59A C59 H59C 109.5
H59B C59 H59C 109.5
C58 C60 H60A 109.5
C58 C60 H60B 109.5
H60A C60 H60B 109.5
C58 C60 H60C 109.5
H60A C60 H60C 109.5
H60B C60 H60C 109.5
C58 C61 H61A 109.5
C58 C61 H61B 109.5
H61A C61 H61B 109.5
C58 C61 H61C 109.5
H61A C61 H61C 109.5
H61B C61 H61C 109.5
C63 C62 C67 118.4(5)
C63 C62 C7 122.2(4)
C67 C62 C7 119.3(5)
C62 C63 C64 122.7(5)
C62 C63 H63 118.7
C64 C63 H63 118.7
C65 C64 C63 116.5(6)
C65 C64 C68 123.1(6)
C63 C64 C68 120.3(6)
C66 C65 C64 123.1(6)
C66 C65 H65 118.4
C64 C65 H65 118.4
C65 C66 C67 121.8(6)
C65 C66 H66 119.1
C67 C66 H66 119.1
C66 C67 C62 117.4(5)
C66 C67 C69 121.6(5)
C62 C67 C69 121.0(5)
C64 C68 H68A 109.5
C64 C68 H68B 109.5
H68A C68 H68B 109.5
C64 C68 H68C 109.5
H68A C68 H68C 109.5
H68B C68 H68C 109.5
C67 C69 H69A 109.5
C67 C69 H69B 109.5
H69A C69 H69B 109.5
C67 C69 H69C 109.5
H69A C69 H69C 109.5
H69B C69 H69C 109.5
O2 C70 H70A 109.5
O2 C70 H70B 109.5
H70A C70 H70B 109.5
O2 C70 H70C 109.5
H70A C70 H70C 109.5
H70B C70 H70C 109.5
C11 C71 C72 112.0(4)
C11 C71 C74 109.3(5)
C72 C71 C74 112.2(6)
C11 C71 C73 109.4(5)
C72 C71 C73 104.4(5)
C74 C71 C73 109.3(6)
C71 C72 H72A 109.5
C71 C72 H72B 109.5
H72A C72 H72B 109.5
C71 C72 H72C 109.5
H72A C72 H72C 109.5
H72B C72 H72C 109.5
C71 C73 H73A 109.5
C71 C73 H73B 109.5
H73A C73 H73B 109.5
C71 C73 H73C 109.5
H73A C73 H73C 109.5
H73B C73 H73C 109.5
C71 C74 H74A 109.5
C71 C74 H74B 109.5
H74A C74 H74B 109.5
C71 C74 H74C 109.5
H74A C74 H74C 109.5
H74B C74 H74C 109.5
C76 C75 C80 116.9(7)
C76 C75 C14 122.9(7)
C80 C75 C14 120.2(5)
C75 C76 C77 125.1(10)
C75 C76 C81 119.3(7)
C77 C76 C81 115.0(9)
C76 C77 C78 116.1(11)
C76 C77 H77 122.0
C78 C77 H77 121.9
C79 C78 C77 120.9(9)
C79 C78 H78 119.6
C77 C78 H78 119.6
C78 C79 C80 118.6(11)
C78 C79 C82 123.1(9)
C80 C79 C82 118.2(10)
C79 C80 C75 122.1(8)
C79 C80 H80 119.0
C75 C80 H80 119.0
C76 C81 H81A 109.5
C76 C81 H81B 109.5
H81A C81 H81B 109.5
C76 C81 H81C 109.5
H81A C81 H81C 109.5
H81B C81 H81C 109.5
C79 C82 H82A 109.5
C79 C82 H82B 109.5
H82A C82 H82B 109.5
C79 C82 H82C 109.5
H82A C82 H82C 109.5
H82B C82 H82C 109.5
O3 C83 H83A 109.5
O3 C83 H83B 109.5
H83A C83 H83B 109.5
O3 C83 H83C 109.5
H83A C83 H83C 109.5
H83B C83 H83C 109.5
C85 C84 C18 110.1(4)
C85 C84 C87 110.4(6)
C18 C84 C87 111.4(4)
C85 C84 C86 108.0(5)
C18 C84 C86 107.2(5)
C87 C84 C86 109.6(6)
C84 C85 H85A 109.5
C84 C85 H85B 109.5
H85A C85 H85B 109.5
C84 C85 H85C 109.5
H85A C85 H85C 109.5
H85B C85 H85C 109.5
C84 C86 H86A 109.5
C84 C86 H86B 109.5
H86A C86 H86B 109.5
C84 C86 H86C 109.5
H86A C86 H86C 109.5
H86B C86 H86C 109.5
C84 C87 H87A 109.5
C84 C87 H87B 109.5
H87A C87 H87B 109.5
C84 C87 H87C 109.5
H87A C87 H87C 109.5
H87B C87 H87C 109.5
C93 C88 C89 120.6(4)
C93 C88 C21 120.1(4)
C89 C88 C21 119.2(4)
C90 C89 C88 117.8(5)
C90 C89 C94 119.6(5)
C88 C89 C94 122.6(5)
C89 C90 C91 120.6(5)
C89 C90 H90 119.7
C91 C90 H90 119.7
C92 C91 C90 121.9(5)
C92 C91 H91 119.1
C90 C91 H91 119.1
C91 C92 C93 117.5(5)
C91 C92 C95 121.6(5)
C93 C92 C95 120.8(5)
C88 C93 C92 121.6(5)
C88 C93 H93 119.2
C92 C93 H93 119.2
C89 C94 H94A 109.5
C89 C94 H94B 109.5
H94A C94 H94B 109.5
C89 C94 H94C 109.5
H94A C94 H94C 109.5
H94B C94 H94C 109.5
C92 C95 H95A 109.5
C92 C95 H95B 109.5
H95A C95 H95B 109.5
C92 C95 H95C 109.5
H95A C95 H95C 109.5
H95B C95 H95C 109.5
O4 C96 H96A 109.5
O4 C96 H96B 109.5
H96A C96 H96B 109.5
O4 C96 H96C 109.5
H96A C96 H96C 109.5
H96B C96 H96C 109.5
C99 C97 C98 116.6(8)
C99 C97 C25 112.2(6)
C98 C97 C25 113.2(6)
C99 C97 C100 100.8(10)
C98 C97 C100 106.1(8)
C25 C97 C100 106.5(7)
C97 C98 H98A 109.5
C97 C98 H98B 109.5
H98A C98 H98B 109.5
C97 C98 H98C 109.5
H98A C98 H98C 109.5
H98B C98 H98C 109.5
C97 C99 H99A 109.5
C97 C99 H99B 109.5
H99A C99 H99B 109.5
C97 C99 H99C 109.5
H99A C99 H99C 109.5
H99B C99 H99C 109.5
C97 C100 H10A 109.5
C97 C100 H10B 109.5
H10A C100 H10B 109.5
C97 C100 H10C 109.5
H10A C100 H10C 109.5
H10B C100 H10C 109.5
C106 C101 C102 121.3(5)
C106 C101 C28 120.9(5)
C102 C101 C28 117.8(5)
C103 C102 C101 117.7(7)
C103 C102 C107 119.7(6)
C101 C102 C107 122.7(6)
C104 C103 C102 119.3(7)
C104 C103 H103 120.4
C102 C103 H103 120.4
C103 C104 C105 126.4(7)
C103 C104 H104 116.8
C105 C104 H104 116.8
C104 C105 C106 112.9(7)
C104 C105 C108 126.0(8)
C106 C105 C108 121.2(8)
C101 C106 C105 122.3(7)
C101 C106 H106 118.9
C105 C106 H106 118.9
C102 C107 H10D 109.5
C102 C107 H10E 109.5
H10D C107 H10E 109.5
C102 C107 H10F 109.5
H10D C107 H10F 109.5
H10E C107 H10F 109.5
C105 C108 H10G 109.5
C105 C108 H10H 109.5
H10G C108 H10H 109.5
C105 C108 H10I 109.5
H10G C108 H10I 109.5
H10H C108 H10I 109.5
O5 C109 H10J 109.5
O5 C109 H10K 109.5
H10J C109 H10K 109.5
O5 C109 H10L 109.5
H10J C109 H10L 109.5
H10K C109 H10L 109.5
C113 C110 C112 111.4(6)
C113 C110 C111 106.7(7)
C112 C110 C111 108.3(8)
C113 C110 C32 112.6(5)
C112 C110 C32 110.5(5)
C111 C110 C32 107.1(6)
C110 C111 H11A 109.5
C110 C111 H11B 109.5
H11A C111 H11B 109.5
C110 C111 H11C 109.5
H11A C111 H11C 109.5
H11B C111 H11C 109.5
C110 C112 H11D 109.5
C110 C112 H11E 109.5
H11D C112 H11E 109.5
C110 C112 H11F 109.5
H11D C112 H11F 109.5
H11E C112 H11F 109.5
C110 C113 H11G 109.5
C110 C113 H11H 109.5
H11G C113 H11H 109.5
C110 C113 H11I 109.5
H11G C113 H11I 109.5
H11H C113 H11I 109.5
C119 C114 C115 119.3(5)
C119 C114 C35 120.7(5)
C115 C114 C35 120.0(5)
C116 C115 C114 118.2(6)
C116 C115 C120 120.3(6)
C114 C115 C120 121.5(5)
C117 C116 C115 121.7(6)
C117 C116 H116 119.1
C115 C116 H116 119.1
C116 C117 C118 122.8(6)
C116 C117 H117 118.6
C118 C117 H117 118.6
C117 C118 C119 115.8(6)
C117 C118 C121 124.6(6)
C119 C118 C121 119.6(6)
C114 C119 C118 122.2(6)
C114 C119 H119 118.9
C118 C119 H119 118.9
C115 C120 H12A 109.5
C115 C120 H12B 109.5
H12A C120 H12B 109.5
C115 C120 H12C 109.5
H12A C120 H12C 109.5
H12B C120 H12C 109.5
C118 C121 H12D 109.5
C118 C121 H12E 109.5
H12D C121 H12E 109.5
C118 C121 H12F 109.5
H12D C121 H12F 109.5
H12E C121 H12F 109.5
O6 C122 H12G 109.5
O6 C122 H12H 109.5
H12G C122 H12H 109.5
O6 C122 H12I 109.5
H12G C122 H12I 109.5
H12H C122 H12I 109.5
C125 C123 C39 110.9(5)
C125 C123 C124 108.7(5)
C39 C123 C124 112.5(4)
C125 C123 C126 109.6(5)
C39 C123 C126 108.4(4)
C124 C123 C126 106.6(5)
C123 C124 H12J 109.5
C123 C124 H12K 109.5
H12J C124 H12K 109.5
C123 C124 H12L 109.5
H12J C124 H12L 109.5
H12K C124 H12L 109.5
C123 C125 H12M 109.5
C123 C125 H12N 109.5
H12M C125 H12N 109.5
C123 C125 H12O 109.5
H12M C125 H12O 109.5
H12N C125 H12O 109.5
C123 C126 H12P 109.5
C123 C126 H12Q 109.5
H12P C126 H12Q 109.5
C123 C126 H12R 109.5
H12P C126 H12R 109.5
H12Q C126 H12R 109.5
C132 C127 C128 118.0(5)
C132 C127 C42 122.7(4)
C128 C127 C42 119.2(4)
C129 C128 C127 117.8(5)
C129 C128 C133 119.5(5)
C127 C128 C133 122.7(5)
C128 C129 C130 121.6(5)
C128 C129 H129 119.2
C130 C129 H129 119.2
C131 C130 C129 120.4(5)
C131 C130 H130 119.8
C129 C130 H130 119.8
C132 C131 C130 116.8(5)
C132 C131 C134 122.8(5)
C130 C131 C134 120.4(5)
C131 C132 C127 125.3(5)
C131 C132 H132 117.4
C127 C132 H132 117.4
C128 C133 H13A 109.5
C128 C133 H13B 109.5
H13A C133 H13B 109.5
C128 C133 H13C 109.5
H13A C133 H13C 109.5
H13B C133 H13C 109.5
C131 C134 H13D 109.5
C131 C134 H13E 109.5
H13D C134 H13E 109.5
C131 C134 H13F 109.5
H13D C134 H13F 109.5
H13E C134 H13F 109.5
O7 C135 H13G 109.5
O7 C135 H13H 109.5
H13G C135 H13H 109.5
O7 C135 H13I 109.5
H13G C135 H13I 109.5
H13H C135 H13I 109.5
C138 C136 C139 115.5(7)
C138 C136 C46 112.7(5)
C139 C136 C46 111.1(5)
C138 C136 C137 105.5(6)
C139 C136 C137 105.1(7)
C46 C136 C137 106.0(6)
C136 C137 H13J 109.5
C136 C137 H13K 109.5
H13J C137 H13K 109.5
C136 C137 H13L 109.5
H13J C137 H13L 109.5
H13K C137 H13L 109.5
C136 C138 H13M 109.5
C136 C138 H13N 109.5
H13M C138 H13N 109.5
C136 C138 H13O 109.5
H13M C138 H13O 109.5
H13N C138 H13O 109.5
C136 C139 H13P 109.5
C136 C139 H13Q 109.5
H13P C139 H13Q 109.5
C136 C139 H13R 109.5
H13P C139 H13R 109.5
H13Q C139 H13R 109.5
C145 C140 C141 119.0(5)
C145 C140 C49 122.7(4)
C141 C140 C49 118.3(4)
C140 C141 C142 116.6(5)
C140 C141 C146 123.2(5)
C142 C141 C146 120.2(5)
C143 C142 C141 121.6(6)
C143 C142 H142 119.2
C141 C142 H142 119.2
C142 C143 C144 122.0(5)
C142 C143 H143 119.0
C144 C143 H143 119.0
C143 C144 C145 116.8(6)
C143 C144 C147 122.2(5)
C145 C144 C147 121.0(6)
C140 C145 C144 124.0(5)
C140 C145 H145 118.0
C144 C145 H145 118.0
C141 C146 H14A 109.5
C141 C146 H14B 109.5
H14A C146 H14B 109.5
C141 C146 H14C 109.5
H14A C146 H14C 109.5
H14B C146 H14C 109.5
C144 C147 H14D 109.5
C144 C147 H14E 109.5
H14D C147 H14E 109.5
C144 C147 H14F 109.5
H14D C147 H14F 109.5
H14E C147 H14F 109.5
O8 C148 H14G 109.5
O8 C148 H14H 109.5
H14G C148 H14H 109.5
O8 C148 H14I 109.5
H14G C148 H14I 109.5
H14H C148 H14I 109.5
C150 C149 C53 113.8(6)
C150 C149 C152 108.1(7)
C53 C149 C152 108.9(6)
C150 C149 C151 116.6(9)
C53 C149 C151 108.7(7)
C152 C149 C151 99.7(9)
C149 C150 H15A 109.5
C149 C150 H15B 109.5
H15A C150 H15B 109.5
C149 C150 H15C 109.5
H15A C150 H15C 109.5
H15B C150 H15C 109.5
C149 C151 H15D 110.5
C149 C151 H15E 109.2
H15D C151 H15E 109.5
C149 C151 H15F 108.7
H15D C151 H15F 109.5
H15E C151 H15F 109.5
C149 C152 H15G 109.5
C149 C152 H15H 109.5
H15G C152 H15H 109.5
C149 C152 H15I 109.5
H15G C152 H15I 109.5
H15H C152 H15I 109.5
C158 C153 C154 119.5(5)
C158 C153 C56 121.8(4)
C154 C153 C56 118.7(4)
C153 C154 C155 118.7(5)
C153 C154 C159 121.9(5)
C155 C154 C159 119.3(5)
C156 C155 C154 121.0(6)
C156 C155 H155 119.5
C154 C155 H155 119.5
C155 C156 C157 121.4(6)
C155 C156 H156 119.3
C157 C156 H156 119.3
C156 C157 C158 117.4(6)
C156 C157 C160 122.3(6)
C158 C157 C160 120.2(6)
C153 C158 C157 121.9(5)
C153 C158 H158 119.1
C157 C158 H158 119.1
C154 C159 H15J 109.5
C154 C159 H15K 109.5
H15J C159 H15K 109.5
C154 C159 H15L 109.5
H15J C159 H15L 109.5
H15K C159 H15L 109.5
C157 C160 H16A 109.5
C157 C160 H16B 109.5
H16A C160 H16B 109.5
C157 C160 H16C 109.5
H16A C160 H16C 109.5
H16B C160 H16C 109.5
C1 O1 C57 113.8(4)
C8 O2 C70 113.6(4)
C15 O3 C83 111.7(4)
C22 O4 C96 113.8(3)
C29 O5 C109 113.8(4)
C36 O6 C122 113.0(4)
C43 O7 C135 112.6(4)
C50 O8 C148 115.3(4)
Cl1 C161 Cl3 108.5(4)
Cl1 C161 Cl2 106.5(4)
Cl3 C161 Cl2 93.5(6)
Cl1 C161 H161 115.3
Cl3 C161 H161 115.3
Cl2 C161 H161 115.3
Cl4 C162 Cl5 110.8(4)
Cl4 C162 Cl6 112.3(4)
Cl5 C162 Cl6 110.2(4)
Cl4 C162 H162 107.8
Cl5 C162 H162 107.8
Cl6 C162 H162 107.8
Cl8 C163 Cl7 106.4(8)
Cl8 C163 Cl9 112.5(11)
Cl7 C163 Cl9 113.0(9)
Cl8 C163 H163 108.2
Cl7 C163 H163 108.2
Cl9 C163 H163 108.2
Cl11 C164 Cl12 116.6(10)
Cl11 C164 Cl10 104.5(8)
Cl12 C164 Cl10 112.9(8)
Cl11 C164 H164 107.5
Cl12 C164 H164 107.5
Cl10 C164 H164 107.5
N1 C165 C166 178.5(9)
C165 C166 H16D 109.5
C165 C166 H16E 109.5
H16D C166 H16E 109.5
C165 C166 H16F 109.5
H16D C166 H16F 109.5
H16E C166 H16F 109.5
C167 C168 H16G 109.5
C167 C168 H16H 109.5
H16G C168 H16H 109.5
C167 C168 H16I 109.5
H16G C168 H16I 109.5
H16H C168 H16I 109.5
N2 C167 C168 179.6(10)
N3 C169 C170 169.2(19)
C169 C170 H17A 109.5
C169 C170 H17B 109.5
H17A C170 H17B 109.5
C169 C170 H17C 109.5
H17A C170 H17C 109.5
H17B C170 H17C 109.5

loop_
_geom_bond_atom_site_label_1
_geom_bond_atom_site_label_2
_geom_bond_distance
C1 C2 1.385(6)
C1 C6 1.389(6)
C1 O1 1.395(5)
C2 C3 1.413(6)
C2 C56 1.512(6)
C3 C4 1.392(6)
C3 H3 0.9500
C4 C5 1.370(6)
C4 C58 1.549(7)
C5 C6 1.407(6)
C5 H5 0.9500
C6 C7 1.521(6)
C7 C9 1.511(6)
C7 C62 1.523(7)
C7 H7 1.0000
C8 C9 1.393(6)
C8 O2 1.394(5)
C8 C13 1.403(6)
C9 C10 1.399(6)
C10 C11 1.391(6)
C10 H10 0.9500
C11 C12 1.406(6)
C11 C71 1.510(7)
C12 C13 1.371(6)
C12 H12 0.9500
C13 C14 1.540(6)
C14 C16 1.516(6)
C14 C75 1.520(7)
C14 H14 1.0000
C15 O3 1.383(5)
C15 C16 1.399(6)
C15 C20 1.405(6)
C16 C17 1.374(6)
C17 C18 1.398(7)
C17 H17 0.9500
C18 C19 1.388(6)
C18 C84 1.552(7)
C19 C20 1.394(6)
C19 H19 0.9500
C20 C21 1.510(6)
C21 C23 1.534(7)
C21 C88 1.545(6)
C21 H21 1.0000
C22 C23 1.385(6)
C22 O4 1.385(5)
C22 C27 1.409(6)
C23 C24 1.390(7)
C24 C25 1.392(8)
C24 H24 0.9500
C25 C26 1.369(7)
C25 C97 1.532(8)
C26 C27 1.392(6)
C26 H26 0.9500
C27 C28 1.507(7)
C28 C30 1.513(6)
C28 C101 1.541(7)
C28 H28 1.0000
C29 O5 1.388(5)
C29 C34 1.393(6)
C29 C30 1.402(7)
C30 C31 1.383(6)
C31 C32 1.403(7)
C31 H31 0.9500
C32 C33 1.392(7)
C32 C110 1.538(7)
C33 C34 1.395(6)
C33 H33 0.9500
C34 C35 1.526(7)
C35 C114 1.525(7)
C35 C37 1.524(6)
C35 H35 1.0000
C36 C37 1.375(6)
C36 O6 1.395(5)
C36 C41 1.397(6)
C37 C38 1.406(6)
C38 C39 1.385(6)
C38 H38 0.9500
C39 C40 1.407(6)
C39 C123 1.527(7)
C40 C41 1.384(6)
C40 H40 0.9500
C41 C42 1.533(6)
C42 C127 1.536(7)
C42 C44 1.544(7)
C42 H42 1.0000
C43 O7 1.391(5)
C43 C48 1.395(6)
C43 C44 1.391(6)
C44 C45 1.385(6)
C45 C46 1.383(7)
C45 H45 0.9500
C46 C47 1.395(7)
C46 C136 1.534(7)
C47 C48 1.391(6)
C47 H47 0.9500
C48 C49 1.533(6)
C49 C51 1.509(7)
C49 C140 1.543(6)
C49 H49 1.0000
C50 C51 1.394(6)
C50 C55 1.395(6)
C50 O8 1.397(5)
C51 C52 1.398(7)
C52 C53 1.404(7)
C52 H52 0.9500
C53 C54 1.379(7)
C53 C149 1.526(7)
C54 C55 1.403(6)
C54 H54 0.9500
C55 C56 1.523(6)
C56 C153 1.530(6)
C56 H56 1.0000
C57 O1 1.450(6)
C57 H57A 0.9800
C57 H57B 0.9800
C57 H57C 0.9800
C58 C61 1.446(9)
C58 C60 1.492(12)
C58 C59 1.525(11)
C59 H59A 0.9800
C59 H59B 0.9800
C59 H59C 0.9800
C60 H60A 0.9800
C60 H60B 0.9800
C60 H60C 0.9800
C61 H61A 0.9800
C61 H61B 0.9800
C61 H61C 0.9800
C62 C63 1.380(7)
C62 C67 1.422(7)
C63 C64 1.399(7)
C63 H63 0.9500
C64 C65 1.368(8)
C64 C68 1.511(9)
C65 C66 1.330(9)
C65 H65 0.9500
C66 C67 1.397(8)
C66 H66 0.9500
C67 C69 1.517(9)
C68 H68A 0.9800
C68 H68B 0.9800
C68 H68C 0.9800
C69 H69A 0.9800
C69 H69B 0.9800
C69 H69C 0.9800
C70 O2 1.421(6)
C70 H70A 0.9800
C70 H70B 0.9800
C70 H70C 0.9800
C71 C72 1.514(7)
C71 C74 1.507(8)
C71 C73 1.601(9)
C72 H72A 0.9800
C72 H72B 0.9800
C72 H72C 0.9800
C73 H73A 0.9800
C73 H73B 0.9800
C73 H73C 0.9800
C74 H74A 0.9800
C74 H74B 0.9800
C74 H74C 0.9800
C75 C76 1.323(9)
C75 C80 1.435(9)
C76 C77 1.349(11)
C76 C81 1.562(13)
C77 C78 1.475(19)
C77 H77 0.9500
C78 C79 1.344(15)
C78 H78 0.9500
C79 C80 1.369(9)
C79 C82 1.595(14)
C80 H80 0.9500
C81 H81A 0.9800
C81 H81B 0.9800
C81 H81C 0.9800
C82 H82A 0.9800
C82 H82B 0.9800
C82 H82C 0.9800
C83 O3 1.443(6)
C83 H83A 0.9800
C83 H83B 0.9800
C83 H83C 0.9800
C84 C85 1.487(8)
C84 C87 1.558(8)
C84 C86 1.557(9)
C85 H85A 0.9800
C85 H85B 0.9800
C85 H85C 0.9800
C86 H86A 0.9800
C86 H86B 0.9800
C86 H86C 0.9800
C87 H87A 0.9800
C87 H87B 0.9800
C87 H87C 0.9800
C88 C93 1.364(7)
C88 C89 1.407(7)
C89 C90 1.387(7)
C89 C94 1.512(8)
C90 C91 1.405(8)
C90 H90 0.9500
C91 C92 1.349(8)
C91 H91 0.9500
C92 C93 1.420(7)
C92 C95 1.490(8)
C93 H93 0.9500
C94 H94A 0.9800
C94 H94B 0.9800
C94 H94C 0.9800
C95 H95A 0.9800
C95 H95B 0.9800
C95 H95C 0.9800
C96 O4 1.449(5)
C96 H96A 0.9800
C96 H96B 0.9800
C96 H96C 0.9800
C97 C99 1.417(12)
C97 C98 1.483(11)
C97 C100 1.581(15)
C98 H98A 0.9800
C98 H98B 0.9800
C98 H98C 0.9800
C99 H99A 0.9800
C99 H99B 0.9800
C99 H99C 0.9800
C100 H10A 0.9800
C100 H10B 0.9800
C100 H10C 0.9800
C101 C106 1.363(8)
C101 C102 1.435(8)
C102 C103 1.374(9)
C102 C107 1.476(10)
C103 C104 1.358(12)
C103 H103 0.9500
C104 C105 1.413(12)
C104 H104 0.9500
C105 C106 1.426(9)
C105 C108 1.490(12)
C106 H106 0.9500
C107 H10D 0.9800
C107 H10E 0.9800
C107 H10F 0.9800
C108 H10G 0.9800
C108 H10H 0.9800
C108 H10I 0.9800
C109 O5 1.434(6)
C109 H10J 0.9800
C109 H10K 0.9800
C109 H10L 0.9800
C110 C113 1.504(9)
C110 C112 1.518(10)
C110 C111 1.518(11)
C111 H11A 0.9800
C111 H11B 0.9800
C111 H11C 0.9800
C112 H11D 0.9800
C112 H11E 0.9800
C112 H11F 0.9800
C113 H11G 0.9800
C113 H11H 0.9800
C113 H11I 0.9800
C114 C119 1.380(7)
C114 C115 1.407(7)
C115 C116 1.383(8)
C115 C120 1.507(9)
C116 C117 1.344(9)
C116 H116 0.9500
C117 C118 1.387(9)
C117 H117 0.9500
C118 C119 1.416(8)
C118 C121 1.495(10)
C119 H119 0.9500
C120 H12A 0.9800
C120 H12B 0.9800
C120 H12C 0.9800
C121 H12D 0.9800
C121 H12E 0.9800
C121 H12F 0.9800
C122 O6 1.447(6)
C122 H12G 0.9800
C122 H12H 0.9800
C122 H12I 0.9800
C123 C125 1.510(8)
C123 C124 1.530(7)
C123 C126 1.546(8)
C124 H12J 0.9800
C124 H12K 0.9800
C124 H12L 0.9800
C125 H12M 0.9800
C125 H12N 0.9800
C125 H12O 0.9800
C126 H12P 0.9800
C126 H12Q 0.9800
C126 H12R 0.9800
C127 C132 1.380(7)
C127 C128 1.411(7)
C128 C129 1.396(8)
C128 C133 1.502(8)
C129 C130 1.405(8)
C129 H129 0.9500
C130 C131 1.382(8)
C130 H130 0.9500
C131 C132 1.368(7)
C131 C134 1.500(8)
C132 H132 0.9500
C133 H13A 0.9800
C133 H13B 0.9800
C133 H13C 0.9800
C134 H13D 0.9800
C134 H13E 0.9800
C134 H13F 0.9800
C135 O7 1.451(6)
C135 H13G 0.9800
C135 H13H 0.9800
C135 H13I 0.9800
C136 C138 1.472(9)
C136 C139 1.507(10)
C136 C137 1.567(11)
C137 H13J 0.9800
C137 H13K 0.9800
C137 H13L 0.9800
C138 H13M 0.9800
C138 H13N 0.9800
C138 H13O 0.9800
C139 H13P 0.9800
C139 H13Q 0.9800
C139 H13R 0.9800
C140 C145 1.368(7)
C140 C141 1.409(7)
C141 C142 1.419(8)
C141 C146 1.492(8)
C142 C143 1.349(9)
C142 H142 0.9500
C143 C144 1.370(8)
C143 H143 0.9500
C144 C145 1.375(7)
C144 C147 1.524(9)
C145 H145 0.9500
C146 H14A 0.9800
C146 H14B 0.9800
C146 H14C 0.9800
C147 H14D 0.9800
C147 H14E 0.9800
C147 H14F 0.9800
C148 O8 1.432(6)
C148 H14G 0.9800
C148 H14H 0.9800
C148 H14I 0.9800
C149 C150 1.459(11)
C149 C152 1.530(12)
C149 C151 1.554(15)
C150 H15A 0.9800
C150 H15B 0.9800
C150 H15C 0.9800
C151 H15D 0.9800
C151 H15E 0.9800
C151 H15F 0.9800
C152 H15G 0.9800
C152 H15H 0.9800
C152 H15I 0.9800
C153 C158 1.381(7)
C153 C154 1.402(7)
C154 C155 1.403(7)
C154 C159 1.498(8)
C155 C156 1.368(8)
C155 H155 0.9500
C156 C157 1.393(9)
C156 H156 0.9500
C157 C158 1.411(7)
C157 C160 1.509(9)
C158 H158 0.9500
C159 H15J 0.9800
C159 H15K 0.9800
C159 H15L 0.9800
C160 H16A 0.9800
C160 H16B 0.9800
C160 H16C 0.9800
Cl1 C161 1.609(9)
Cl2 C161 1.988(11)
Cl3 C161 1.924(10)
C161 H161 1.0000
Cl4 C162 1.704(8)
Cl5 C162 1.749(7)
Cl6 C162 1.751(7)
C162 H162 1.0000
Cl7 C163 1.712(14)
Cl8 C163 1.706(17)
Cl9 C163 1.730(17)
C163 H163 1.0000
Cl10 C164 1.770(15)
Cl11 C164 1.698(17)
Cl12 C164 1.743(17)
C164 H164 1.0000
N1 C165 1.133(9)
C165 C166 1.457(10)
C166 H16D 0.9800
C166 H16E 0.9800
C166 H16F 0.9800
N2 C167 1.155(10)
C168 C167 1.397(10)
C168 H16G 0.9800
C168 H16H 0.9800
C168 H16I 0.9800
N3 C169 1.13(2)
C169 C170 1.52(3)
C170 H17A 0.9800
C170 H17B 0.9800
C170 H17C 0.9800
